data_7221955
loop_
_publ_author_name
'Romanov, Alexander S.'
'Shapovalov, Alexey V.'
'Angles, Gary F.'
'Timofeeva, Tatiana V.'
'Corsini, Maddalena'
'Fusi, Stefania'
'Fabrizi de Biani, Fabrizia'

_publ_section_title
;
 Structures of the conformational isomers and polymorph modifications of
 N-substituted 2,6-(E,E)-bis(ferrocenylidene)piperid-4-ones: photo- and
 electrochemically induced E/Z isomerization
;
_journal_issue 39
_journal_name_full CrystEngComm
_journal_page_first 7564
_journal_paper_doi 10.1039/C5CE01111F
_journal_volume 17
_journal_year 2015
_chemical_formula_moiety 'C28 H28 Fe2 N O, B F4'
_chemical_formula_sum 'C28 H28 B F4 Fe2 N O'
_chemical_formula_weight 593.02
_chemical_name_systematic
; 
 ? 
;
_space_group_IT_number 2
_symmetry_cell_setting triclinic
_symmetry_space_group_name_Hall '-P 1'
_symmetry_space_group_name_H-M 'P -1'
_atom_sites_solution_hydrogens geom
_atom_sites_solution_primary direct
_atom_sites_solution_secondary difmap
_audit_creation_method SHELXL-97
_audit_update_record
;
2015-02-16 deposited with the CCDC.
2015-08-31 downloaded from the CCDC.
;
_cell_angle_alpha 107.1180(10)
_cell_angle_beta 91.0530(10)
_cell_angle_gamma 93.3580(10)
_cell_formula_units_Z 4
_cell_length_a 12.7933(6)
_cell_length_b 13.4321(7)
_cell_length_c 15.0676(8)
_cell_measurement_reflns_used 9803
_cell_measurement_temperature 100(2)
_cell_measurement_theta_max 30.21
_cell_measurement_theta_min 2.33
_cell_volume 2468.6(2)
_computing_cell_refinement 'SAINT+ ver. 6.2 (Bruker, 2001)'
_computing_data_collection 'APEX2  (Bruker, 2005)'
_computing_data_reduction 'SAINT+ ver. 6.2 (Bruker, 2001)'
_computing_molecular_graphics 'SHELXTL ver. 6.12 (Sheldrick, 2001)'
_computing_publication_material 'SHELXTL ver. 6.12 (Sheldrick, 2001)'
_computing_structure_refinement 'SHELXTL ver. 6.12 (Sheldrick, 2001)'
_computing_structure_solution 'SHELXTL ver. 6.12 (Sheldrick, 2001)'
_diffrn_ambient_temperature 100(2)
_diffrn_measured_fraction_theta_full 1.000
_diffrn_measured_fraction_theta_max 1.000
_diffrn_measurement_device_type 'Bruker SMART APEX II CCD area detector'
_diffrn_measurement_method 'phi and omega scans'
_diffrn_radiation_monochromator graphite
_diffrn_radiation_source 'fine-focus sealed tube'
_diffrn_radiation_type MoK\a
_diffrn_radiation_wavelength 0.71073
_diffrn_reflns_av_R_equivalents 0.0258
_diffrn_reflns_av_sigmaI/netI 0.0349
_diffrn_reflns_limit_h_max 16
_diffrn_reflns_limit_h_min -16
_diffrn_reflns_limit_k_max 17
_diffrn_reflns_limit_k_min -17
_diffrn_reflns_limit_l_max 19
_diffrn_reflns_limit_l_min -19
_diffrn_reflns_number 28268
_diffrn_reflns_theta_full 28.00
_diffrn_reflns_theta_max 28.00
_diffrn_reflns_theta_min 1.42
_exptl_absorpt_coefficient_mu 1.229
_exptl_absorpt_correction_T_max 0.7824
_exptl_absorpt_correction_T_min 0.6263
_exptl_absorpt_correction_type multi-scan
_exptl_absorpt_process_details 'SADABS (Sheldrick, 2003)'
_exptl_crystal_colour black
_exptl_crystal_density_diffrn 1.596
_exptl_crystal_density_meas ?
_exptl_crystal_density_method 'not measured'
_exptl_crystal_description plate
_exptl_crystal_F_000 1216
_exptl_crystal_size_max 0.42
_exptl_crystal_size_mid 0.26
_exptl_crystal_size_min 0.21
_refine_diff_density_max 1.678
_refine_diff_density_min -1.420
_refine_diff_density_rms 0.106
_refine_ls_extinction_method none
_refine_ls_goodness_of_fit_ref 1.021
_refine_ls_hydrogen_treatment constr
_refine_ls_matrix_type full
_refine_ls_number_parameters 705
_refine_ls_number_reflns 11899
_refine_ls_number_restraints 20
_refine_ls_restrained_S_all 1.075
_refine_ls_R_factor_all 0.0772
_refine_ls_R_factor_gt 0.0620
_refine_ls_shift/su_max 0.001
_refine_ls_shift/su_mean 0.000
_refine_ls_structure_factor_coef Fsqd
_refine_ls_weighting_details 'calc w=1/[\s^2^(Fo^2^)+(0.0800P)^2^+8.1000P] where P=(Fo^2^+2Fc^2^)/3'
_refine_ls_weighting_scheme calc
_refine_ls_wR_factor_gt 0.1591
_refine_ls_wR_factor_ref 0.1694
_reflns_number_gt 9556
_reflns_number_total 11899
_reflns_threshold_expression >2sigma(I)
_cod_data_source_file c5ce01111f1.cif
_cod_data_source_block b
_cod_depositor_comments
;
The following automatic conversions were performed:

'_symmetry_cell_setting' value 'Triclinic' changed to 'triclinic'
according to
/usr/data/users/saulius/crontab/automatic-downloads/rss-feeds/RSC/lib/dictionaries/cif_core.dic
dictionary named 'cif_core.dic' version 2.4.2 from 2011-04-26.

'_exptl_crystal_density_meas' value 'not measured' was changed to '?'
- the value is perceived as not measured.

Automatic conversion script
Id: cif_fix_values 3271 2015-04-21 07:52:19Z andrius 

 Adding full bibliography for 7221953--7221957.cif.
;
_cod_database_code 7221955

loop_
_symmetry_equiv_pos_as_xyz
'x, y, z'
'-x, -y, -z'

loop_
_atom_site_label
_atom_site_type_symbol
_atom_site_fract_x
_atom_site_fract_y
_atom_site_fract_z
_atom_site_U_iso_or_equiv
_atom_site_adp_type
_atom_site_occupancy
_atom_site_symmetry_multiplicity
_atom_site_calc_flag
_atom_site_refinement_flags
_atom_site_disorder_assembly
_atom_site_disorder_group
Fe1A Fe 0.31841(4) 0.30450(5) 0.03132(4) 0.02629(14) Uani 1 1 d . . .
Fe2A Fe 0.19303(4) 0.49884(4) 0.69697(4) 0.02426(14) Uani 1 1 d . . .
Fe1B Fe 0.84187(4) 1.04052(5) 0.38497(4) 0.02583(14) Uani 1 1 d . . .
Fe2B Fe 0.17205(4) 0.80641(5) 0.05473(4) 0.02547(14) Uani 1 1 d . . .
F8 F 0.2312(2) 0.2188(3) 0.2777(2) 0.0464(7) Uani 1 1 d . . .
N1B N 0.3872(3) 1.1045(3) 0.3493(2) 0.0286(7) Uani 1 1 d . . .
H1B H 0.3858 1.1645 0.3314 0.058(18) Uiso 1 1 d R . .
F7 F 0.0545(2) 0.2147(3) 0.2494(2) 0.0498(8) Uani 1 1 d . . .
O1A O 0.4486(3) 0.3100(2) 0.3937(2) 0.0360(7) Uani 1 1 d . . .
C5B C 0.3978(3) 1.0207(3) 0.1794(3) 0.0250(8) Uani 1 1 d . . .
C8A C 0.3678(3) 0.4396(3) 0.5495(3) 0.0266(8) Uani 1 1 d . . .
H8AA H 0.3927 0.3729 0.5444 0.032 Uiso 1 1 calc R . .
C23A C 0.3377(3) 0.4493(3) 0.7165(3) 0.0284(8) Uani 1 1 d . . .
H23A H 0.3532 0.3756 0.7109 0.034 Uiso 1 1 calc R . .
C9B C 0.7368(3) 1.1432(3) 0.3697(3) 0.0260(8) Uani 1 1 d . . .
C6B C 0.6666(3) 1.1136(3) 0.2880(3) 0.0266(8) Uani 1 1 d . . .
H6BA H 0.6982 1.1131 0.2313 0.032 Uiso 1 1 calc R . .
C2B C 0.5633(3) 1.0868(3) 0.2815(3) 0.0260(8) Uani 1 1 d . . .
C19A C 0.3390(3) 0.4955(3) 0.6423(3) 0.0261(8) Uani 1 1 d . . .
C5A C 0.3661(3) 0.4636(3) 0.4684(3) 0.0278(8) Uani 1 1 d . . .
C8B C 0.3532(3) 0.9821(3) 0.0937(3) 0.0262(8) Uani 1 1 d . . .
H8BA H 0.4007 0.9756 0.0449 0.031 Uiso 1 1 calc R . .
C6A C 0.4384(3) 0.3396(3) 0.2215(3) 0.0298(9) Uani 1 1 d . . .
H6AA H 0.4645 0.2803 0.2342 0.036 Uiso 1 1 calc R . .
C3B C 0.5006(3) 1.0883(3) 0.3651(3) 0.0280(8) Uani 1 1 d . . .
H3BA H 0.5302 1.1452 0.4193 0.034 Uiso 1 1 calc R . .
H3BB H 0.5059 1.0214 0.3795 0.034 Uiso 1 1 calc R . .
C21B C 0.0655(3) 0.9107(4) 0.0434(3) 0.0348(10) Uani 1 1 d . . .
H21A H -0.0105 0.9060 0.0570 0.042 Uiso 1 1 calc R . .
C9A C 0.4436(3) 0.3382(4) 0.1250(3) 0.0316(9) Uani 1 1 d . . .
C19B C 0.2451(3) 0.9486(3) 0.0623(3) 0.0260(8) Uani 1 1 d . . .
N1A N 0.2689(4) 0.5298(4) 0.3585(3) 0.0492(11) Uani 1 1 d . . .
H1A H 0.2245 0.4729 0.3596 0.10(3) Uiso 1 1 d R . .
C4B C 0.3397(3) 1.0246(4) 0.2659(3) 0.0314(9) Uani 1 1 d . . .
H4BA H 0.2662 1.0400 0.2567 0.038 Uiso 1 1 calc R . .
H4BB H 0.3388 0.9552 0.2765 0.038 Uiso 1 1 calc R . .
C2A C 0.4029(3) 0.4106(3) 0.2962(3) 0.0284(8) Uani 1 1 d . . .
C1A C 0.4091(3) 0.3893(3) 0.3866(3) 0.0285(8) Uani 1 1 d . . .
C10B C 0.8427(3) 1.1855(4) 0.3689(3) 0.0345(9) Uani 1 1 d . . .
H10A H 0.8747 1.2075 0.3170 0.041 Uiso 1 1 calc R . .
O1B O 0.5624(3) 1.0458(4) 0.1181(2) 0.0512(10) Uani 1 1 d . . .
C21A C 0.2923(3) 0.6181(3) 0.7772(3) 0.0330(9) Uani 1 1 d . . .
H21B H 0.2708 0.6842 0.8218 0.040 Uiso 1 1 calc R . .
C11A C 0.4570(4) 0.2682(4) -0.0341(3) 0.0397(11) Uani 1 1 d . . .
H11A H 0.4645 0.2174 -0.0969 0.048 Uiso 1 1 calc R . .
C27A C 0.0441(3) 0.5442(4) 0.7242(3) 0.0346(10) Uani 1 1 d . . .
H27A H 0.0251 0.6131 0.7660 0.042 Uiso 1 1 calc R . .
C1B C 0.5119(3) 1.0502(4) 0.1873(3) 0.0305(9) Uani 1 1 d . . .
C18A C 0.1784(4) 0.3650(4) 0.0174(4) 0.0446(12) Uani 1 1 d . . .
H18A H 0.1678 0.4390 0.0204 0.053 Uiso 1 1 calc R . .
C12A C 0.4416(4) 0.3764(4) -0.0155(3) 0.0413(11) Uani 1 1 d . . .
H12A H 0.4370 0.4147 -0.0630 0.050 Uiso 1 1 calc R . .
C22A C 0.3090(3) 0.5233(3) 0.7984(3) 0.0313(9) Uani 1 1 d . . .
H22A H 0.3012 0.5115 0.8605 0.038 Uiso 1 1 calc R . .
C13B C 0.7255(3) 1.1227(3) 0.4576(3) 0.0274(8) Uani 1 1 d . . .
H13A H 0.6608 1.0920 0.4785 0.033 Uiso 1 1 calc R . .
C10A C 0.4589(3) 0.2448(4) 0.0513(3) 0.0344(9) Uani 1 1 d . . .
H10B H 0.4672 0.1742 0.0590 0.041 Uiso 1 1 calc R . .
C15A C 0.1941(3) 0.2153(4) 0.0596(3) 0.0370(10) Uani 1 1 d . . .
H15A H 0.1979 0.1655 0.0973 0.044 Uiso 1 1 calc R . .
C22B C 0.1093(3) 0.8668(4) -0.0441(3) 0.0309(9) Uani 1 1 d . . .
H22B H 0.0701 0.8263 -0.1029 0.037 Uiso 1 1 calc R . .
C20A C 0.3103(3) 0.6018(3) 0.6812(3) 0.0307(9) Uani 1 1 d . . .
H20A H 0.3041 0.6545 0.6466 0.037 Uiso 1 1 calc R . .
C17A C 0.1978(4) 0.2829(4) -0.0639(3) 0.0406(11) Uani 1 1 d . . .
H17A H 0.2030 0.2888 -0.1283 0.049 Uiso 1 1 calc R . .
C23B C 0.2196(3) 0.8899(3) -0.0326(3) 0.0282(8) Uani 1 1 d . . .
H23B H 0.2712 0.8678 -0.0825 0.034 Uiso 1 1 calc R . .
C16A C 0.2066(4) 0.1908(4) -0.0373(3) 0.0390(10) Uani 1 1 d . . .
H16A H 0.2205 0.1205 -0.0799 0.047 Uiso 1 1 calc R . .
C12B C 0.8225(3) 1.1520(4) 0.5092(3) 0.0341(10) Uani 1 1 d . . .
H12B H 0.8377 1.1450 0.5723 0.041 Uiso 1 1 calc R . .
F6 F 0.1205(3) 0.2012(5) 0.3871(4) 0.1040(19) Uani 1 1 d . . .
C14A C 0.1764(3) 0.3225(4) 0.0940(3) 0.0377(10) Uani 1 1 d . . .
H14A H 0.1650 0.3617 0.1602 0.045 Uiso 1 1 calc R . .
C13A C 0.4322(4) 0.4209(4) 0.0829(3) 0.0361(10) Uani 1 1 d . . .
H13B H 0.4211 0.4955 0.1161 0.043 Uiso 1 1 calc R . .
C26A C 0.0607(3) 0.5209(4) 0.6279(3) 0.0395(11) Uani 1 1 d . . .
H26A H 0.0553 0.5700 0.5897 0.047 Uiso 1 1 calc R . .
C11B C 0.8941(4) 1.1910(4) 0.4553(3) 0.0383(10) Uani 1 1 d . . .
H11B H 0.9687 1.2164 0.4738 0.046 Uiso 1 1 calc R . .
C26B C 0.2615(4) 0.7308(4) 0.1261(3) 0.0394(10) Uani 1 1 d . . .
H26B H 0.3267 0.7615 0.1643 0.047 Uiso 1 1 calc R . .
F5 F 0.1385(3) 0.3527(3) 0.3542(3) 0.0837(13) Uani 1 1 d . . .
C28A C 0.0594(3) 0.4533(4) 0.7519(4) 0.0379(10) Uani 1 1 d . . .
H28A H 0.0528 0.4469 0.8161 0.045 Uiso 1 1 calc R . .
C25B C 0.2574(4) 0.6756(4) 0.0303(4) 0.0421(11) Uani 1 1 d . . .
H25A H 0.3190 0.6609 -0.0103 0.050 Uiso 1 1 calc R . .
C17B C 0.8071(4) 0.9061(4) 0.2802(3) 0.0396(11) Uani 1 1 d . . .
H17B H 0.7465 0.8927 0.2344 0.048 Uiso 1 1 calc R . .
C7B C 0.3279(3) 1.1069(4) 0.4337(3) 0.0337(9) Uani 1 1 d . . .
H7BA H 0.2543 1.1178 0.4228 0.051 Uiso 1 1 calc R . .
H7BB H 0.3577 1.1641 0.4864 0.051 Uiso 1 1 calc R . .
H7BC H 0.3327 1.0404 0.4476 0.051 Uiso 1 1 calc R . .
C3A C 0.3546(4) 0.5055(4) 0.2894(3) 0.0414(11) Uani 1 1 d . . .
H3AA H 0.3251 0.4939 0.2257 0.050 Uiso 1 1 calc R . .
H3AB H 0.4082 0.5648 0.3031 0.050 Uiso 1 1 calc R . .
C24B C 0.1529(5) 0.6472(4) 0.0014(4) 0.0495(13) Uani 1 1 d . . .
H24A H 0.1268 0.6076 -0.0630 0.059 Uiso 1 1 calc R . .
C18B C 0.8068(5) 0.8845(4) 0.3659(4) 0.0441(12) Uani 1 1 d . . .
H18B H 0.7460 0.8536 0.3919 0.053 Uiso 1 1 calc R . .
C25A C 0.0863(4) 0.4151(4) 0.5952(4) 0.0455(13) Uani 1 1 d . . .
H25B H 0.1025 0.3768 0.5298 0.055 Uiso 1 1 calc R . .
B2 B 0.1348(4) 0.2411(5) 0.3159(4) 0.0348(11) Uani 1 1 d . . .
C4A C 0.3185(5) 0.5560(5) 0.4563(3) 0.0475(13) Uani 1 1 d . . .
H4AA H 0.3727 0.6142 0.4659 0.057 Uiso 1 1 calc R . .
H4AB H 0.2643 0.5783 0.5028 0.057 Uiso 1 1 calc R . .
C20B C 0.1475(3) 0.9605(3) 0.1092(3) 0.0307(9) Uani 1 1 d . . .
H20B H 0.1388 0.9977 0.1764 0.037 Uiso 1 1 calc R . .
C24A C 0.0859(4) 0.3732(4) 0.6718(4) 0.0457(13) Uani 1 1 d . . .
H24B H 0.1014 0.3004 0.6696 0.055 Uiso 1 1 calc R . .
C16B C 0.9085(4) 0.9496(5) 0.2693(3) 0.0491(14) Uani 1 1 d . . .
H16B H 0.9319 0.9720 0.2147 0.059 Uiso 1 1 calc R . .
C15B C 0.9707(4) 0.9552(5) 0.3502(4) 0.0558(16) Uani 1 1 d . . .
H15B H 1.0455 0.9831 0.3627 0.067 Uiso 1 1 calc R . .
C14B C 0.9083(5) 0.9158(4) 0.4101(4) 0.0544(16) Uani 1 1 d . . .
H14B H 0.9311 0.9105 0.4723 0.065 Uiso 1 1 calc R . .
C27B C 0.1593(5) 0.7377(5) 0.1588(4) 0.0559(15) Uani 1 1 d . . .
H27B H 0.1382 0.7708 0.2239 0.067 Uiso 1 1 calc R . .
C28B C 0.0906(5) 0.6833(5) 0.0788(5) 0.0609(18) Uani 1 1 d . . .
H28B H 0.0125 0.6730 0.0790 0.073 Uiso 1 1 calc R . .
C7A C 0.2075(5) 0.6128(5) 0.3453(4) 0.0549(14) Uani 1 1 d . . .
H7AA H 0.1521 0.6266 0.3906 0.082 Uiso 1 1 calc R . .
H7AB H 0.1758 0.5913 0.2823 0.082 Uiso 1 1 calc R . .
H7AC H 0.2532 0.6764 0.3543 0.082 Uiso 1 1 calc R . .
B1 B 0.4742(3) 0.7896(3) 0.3395(3) 0.0403(13) Uani 1 1 d D . .
F1 F 0.5631(3) 0.8521(3) 0.3441(4) 0.0668(15) Uani 0.70 1 d PD A 1
F2 F 0.4756(3) 0.7075(3) 0.2492(2) 0.0439(10) Uani 0.70 1 d PD A 1
F3 F 0.3826(3) 0.8332(3) 0.3414(3) 0.0397(9) Uani 0.70 1 d PD A 1
F4 F 0.4818(4) 0.7325(3) 0.4027(2) 0.0413(11) Uani 0.70 1 d PD A 1
F3' F 0.3657(4) 0.7713(7) 0.3333(6) 0.043(2) Uani 0.30 1 d PD A 2
F2' F 0.5118(6) 0.8209(7) 0.2679(4) 0.053(3) Uani 0.30 1 d PD A 2
F1' F 0.4883(7) 0.8864(5) 0.4204(4) 0.056(3) Uani 0.30 1 d PD A 2
F4' F 0.5250(8) 0.7174(7) 0.3648(8) 0.108(7) Uani 0.30 1 d PD A 2

loop_
_atom_site_aniso_label
_atom_site_aniso_U_11
_atom_site_aniso_U_22
_atom_site_aniso_U_33
_atom_site_aniso_U_23
_atom_site_aniso_U_13
_atom_site_aniso_U_12
Fe1A 0.0233(3) 0.0315(3) 0.0221(3) 0.0066(2) 0.0001(2) -0.0069(2)
Fe2A 0.0196(3) 0.0215(3) 0.0271(3) 0.0002(2) -0.0022(2) 0.0013(2)
Fe1B 0.0206(3) 0.0339(3) 0.0193(3) 0.0022(2) -0.0010(2) 0.0027(2)
Fe2B 0.0231(3) 0.0303(3) 0.0223(3) 0.0082(2) -0.0038(2) -0.0056(2)
F8 0.0273(13) 0.064(2) 0.0497(17) 0.0199(15) 0.0051(12) -0.0035(13)
N1B 0.0230(16) 0.0370(19) 0.0262(17) 0.0111(15) -0.0004(13) -0.0021(14)
F7 0.0281(14) 0.064(2) 0.0455(16) 0.0005(14) -0.0049(12) -0.0072(13)
O1A 0.0506(19) 0.0275(16) 0.0272(15) 0.0045(12) 0.0037(13) -0.0008(14)
C5B 0.0180(17) 0.029(2) 0.0274(19) 0.0074(15) 0.0004(14) -0.0006(14)
C8A 0.0232(18) 0.0242(19) 0.029(2) 0.0035(15) -0.0022(15) -0.0041(14)
C23A 0.0242(19) 0.032(2) 0.0267(19) 0.0040(16) -0.0022(15) 0.0064(16)
C9B 0.0217(18) 0.0250(19) 0.029(2) 0.0061(15) -0.0021(15) -0.0029(14)
C6B 0.0228(18) 0.031(2) 0.0279(19) 0.0131(16) -0.0017(15) -0.0015(15)
C2B 0.0220(18) 0.031(2) 0.0246(19) 0.0086(16) -0.0026(14) -0.0022(15)
C19A 0.0191(17) 0.028(2) 0.0276(19) 0.0032(15) -0.0035(14) 0.0000(14)
C5A 0.0195(18) 0.034(2) 0.0278(19) 0.0056(16) 0.0002(14) -0.0007(15)
C8B 0.0203(18) 0.032(2) 0.0234(18) 0.0050(16) 0.0016(14) -0.0013(15)
C6A 0.0247(19) 0.034(2) 0.027(2) 0.0059(17) -0.0024(15) -0.0107(16)
C3B 0.0201(18) 0.039(2) 0.0229(18) 0.0072(16) -0.0025(14) -0.0005(16)
C21B 0.0211(19) 0.043(3) 0.038(2) 0.010(2) -0.0055(17) -0.0018(17)
C9A 0.0242(19) 0.039(2) 0.028(2) 0.0072(17) 0.0016(15) -0.0095(17)
C19B 0.0240(19) 0.030(2) 0.0231(18) 0.0061(15) -0.0033(14) -0.0005(15)
N1A 0.050(3) 0.059(3) 0.041(2) 0.016(2) 0.0053(19) 0.019(2)
C4B 0.025(2) 0.041(2) 0.026(2) 0.0078(17) -0.0001(16) -0.0029(17)
C2A 0.0225(18) 0.033(2) 0.0261(19) 0.0063(16) -0.0012(15) -0.0088(15)
C1A 0.0234(19) 0.030(2) 0.028(2) 0.0041(16) -0.0013(15) -0.0097(15)
C10B 0.026(2) 0.037(2) 0.040(2) 0.0131(19) -0.0044(17) -0.0099(17)
O1B 0.0236(16) 0.102(3) 0.0263(16) 0.0193(18) -0.0022(12) -0.0136(17)
C21A 0.026(2) 0.030(2) 0.033(2) -0.0046(17) -0.0010(16) 0.0004(16)
C11A 0.033(2) 0.054(3) 0.031(2) 0.011(2) 0.0095(18) 0.000(2)
C27A 0.0215(19) 0.035(2) 0.042(2) 0.0020(19) -0.0001(17) 0.0040(16)
C1B 0.0200(18) 0.043(2) 0.029(2) 0.0116(18) -0.0004(15) -0.0053(16)
C18A 0.030(2) 0.040(3) 0.062(3) 0.013(2) -0.002(2) 0.0012(19)
C12A 0.036(2) 0.056(3) 0.031(2) 0.016(2) 0.0025(18) -0.016(2)
C22A 0.026(2) 0.035(2) 0.027(2) 0.0009(17) -0.0030(16) 0.0034(17)
C13B 0.0242(19) 0.032(2) 0.0222(18) 0.0019(15) -0.0002(14) 0.0061(16)
C10A 0.025(2) 0.049(3) 0.027(2) 0.0076(19) 0.0060(16) 0.0012(18)
C15A 0.027(2) 0.044(3) 0.037(2) 0.010(2) 0.0007(18) -0.0134(18)
C22B 0.028(2) 0.037(2) 0.028(2) 0.0132(17) -0.0087(16) -0.0047(17)
C20A 0.028(2) 0.024(2) 0.035(2) 0.0015(16) -0.0041(16) -0.0027(15)
C17A 0.032(2) 0.054(3) 0.033(2) 0.012(2) -0.0093(18) -0.005(2)
C23B 0.028(2) 0.033(2) 0.0229(18) 0.0082(16) -0.0032(15) -0.0029(16)
C16A 0.033(2) 0.041(3) 0.036(2) 0.004(2) -0.0064(18) -0.0091(19)
C12B 0.030(2) 0.039(2) 0.024(2) -0.0053(17) -0.0050(16) 0.0067(18)
F6 0.048(2) 0.179(5) 0.138(4) 0.126(4) 0.016(2) 0.016(3)
C14A 0.023(2) 0.047(3) 0.036(2) 0.002(2) -0.0005(17) -0.0057(18)
C13A 0.033(2) 0.040(2) 0.033(2) 0.0090(19) 0.0038(17) -0.0145(19)
C26A 0.020(2) 0.055(3) 0.043(3) 0.014(2) -0.0073(18) 0.0010(19)
C11B 0.028(2) 0.037(2) 0.042(3) 0.002(2) -0.0106(18) -0.0071(18)
C26B 0.046(3) 0.036(2) 0.036(2) 0.012(2) -0.012(2) 0.001(2)
F5 0.058(2) 0.063(2) 0.106(3) -0.011(2) -0.022(2) 0.0047(19)
C28A 0.027(2) 0.041(3) 0.046(3) 0.014(2) 0.0002(19) -0.0013(18)
C25B 0.054(3) 0.029(2) 0.041(3) 0.0068(19) -0.009(2) 0.006(2)
C17B 0.035(2) 0.043(3) 0.029(2) -0.0096(19) -0.0010(18) 0.0055(19)
C7B 0.026(2) 0.052(3) 0.025(2) 0.0145(19) 0.0015(16) -0.0042(18)
C3A 0.044(3) 0.057(3) 0.028(2) 0.015(2) 0.0069(19) 0.021(2)
C24B 0.058(3) 0.034(3) 0.054(3) 0.014(2) -0.018(3) -0.008(2)
C18B 0.061(3) 0.028(2) 0.038(3) -0.0001(19) 0.007(2) 0.009(2)
C25A 0.023(2) 0.059(3) 0.037(2) -0.010(2) -0.0025(18) -0.007(2)
B2 0.026(2) 0.047(3) 0.035(3) 0.018(2) 0.0011(19) 0.004(2)
C4A 0.059(3) 0.055(3) 0.033(2) 0.015(2) 0.013(2) 0.029(3)
C20B 0.0204(19) 0.037(2) 0.029(2) 0.0013(17) -0.0020(15) 0.0014(16)
C24A 0.027(2) 0.029(2) 0.072(4) 0.002(2) -0.001(2) -0.0047(18)
C16B 0.031(2) 0.072(4) 0.031(2) -0.007(2) 0.0076(19) 0.009(2)
C15B 0.032(3) 0.071(4) 0.045(3) -0.016(3) -0.006(2) 0.020(2)
C14B 0.072(4) 0.043(3) 0.040(3) -0.005(2) -0.013(3) 0.032(3)
C27B 0.065(4) 0.069(4) 0.050(3) 0.041(3) 0.013(3) 0.011(3)
C28B 0.037(3) 0.064(4) 0.101(5) 0.057(4) -0.009(3) -0.016(3)
C7A 0.056(3) 0.055(3) 0.052(3) 0.012(3) -0.003(3) 0.013(3)
B1 0.033(3) 0.052(3) 0.045(3) 0.031(3) -0.012(2) -0.011(2)
F1 0.042(3) 0.056(3) 0.106(4) 0.034(3) -0.002(3) -0.015(2)
F2 0.053(2) 0.050(2) 0.0296(19) 0.0112(17) 0.0032(17) 0.016(2)
F3 0.045(2) 0.040(2) 0.037(2) 0.013(2) 0.0083(17) 0.019(2)
F4 0.071(3) 0.0251(19) 0.025(2) 0.0030(16) -0.0157(19) 0.0110(19)
F3' 0.040(5) 0.046(6) 0.038(5) 0.005(5) -0.004(4) 0.004(5)
F2' 0.040(5) 0.091(8) 0.023(4) 0.015(5) 0.004(4) -0.018(5)
F1' 0.077(8) 0.059(7) 0.032(5) 0.024(5) -0.008(5) -0.033(6)
F4' 0.144(19) 0.108(14) 0.072(12) 0.020(11) -0.015(11) 0.055(13)

loop_
_atom_type_symbol
_atom_type_description
_atom_type_scat_dispersion_real
_atom_type_scat_dispersion_imag
_atom_type_scat_source
C C 0.0033 0.0016 'International Tables Vol C Tables 4.2.6.8 and 6.1.1.4'
H H 0.0000 0.0000 'International Tables Vol C Tables 4.2.6.8 and 6.1.1.4'
B B 0.0013 0.0007 'International Tables Vol C Tables 4.2.6.8 and 6.1.1.4'
N N 0.0061 0.0033 'International Tables Vol C Tables 4.2.6.8 and 6.1.1.4'
O O 0.0106 0.0060 'International Tables Vol C Tables 4.2.6.8 and 6.1.1.4'
F F 0.0171 0.0103 'International Tables Vol C Tables 4.2.6.8 and 6.1.1.4'
Fe Fe 0.3463 0.8444 'International Tables Vol C Tables 4.2.6.8 and 6.1.1.4'

loop_
_geom_angle_atom_site_label_1
_geom_angle_atom_site_label_2
_geom_angle_atom_site_label_3
_geom_angle
C17A Fe1A C13A 133.7(2)
C17A Fe1A C18A 40.9(2)
C13A Fe1A C18A 110.6(2)
C17A Fe1A C12A 107.0(2)
C13A Fe1A C12A 41.20(18)
C18A Fe1A C12A 113.3(2)
C17A Fe1A C16A 40.6(2)
C13A Fe1A C16A 172.37(19)
C18A Fe1A C16A 68.1(2)
C12A Fe1A C16A 131.7(2)
C17A Fe1A C9A 175.1(2)
C13A Fe1A C9A 41.39(19)
C18A Fe1A C9A 137.3(2)
C12A Fe1A C9A 68.98(18)
C16A Fe1A C9A 144.3(2)
C17A Fe1A C14A 68.6(2)
C13A Fe1A C14A 116.64(19)
C18A Fe1A C14A 40.8(2)
C12A Fe1A C14A 146.0(2)
C16A Fe1A C14A 67.74(19)
C9A Fe1A C14A 112.95(18)
C17A Fe1A C11A 110.5(2)
C13A Fe1A C11A 69.0(2)
C18A Fe1A C11A 142.2(2)
C12A Fe1A C11A 40.6(2)
C16A Fe1A C11A 107.0(2)
C9A Fe1A C11A 68.61(18)
C14A Fe1A C11A 173.4(2)
C17A Fe1A C15A 68.2(2)
C13A Fe1A C15A 147.06(18)
C18A Fe1A C15A 68.1(2)
C12A Fe1A C15A 171.46(19)
C16A Fe1A C15A 40.20(19)
C9A Fe1A C15A 116.13(18)
C14A Fe1A C15A 40.1(2)
C11A Fe1A C15A 133.2(2)
C17A Fe1A C10A 141.1(2)
C13A Fe1A C10A 68.9(2)
C18A Fe1A C10A 177.6(2)
C12A Fe1A C10A 68.0(2)
C16A Fe1A C10A 112.6(2)
C9A Fe1A C10A 40.86(18)
C14A Fe1A C10A 137.03(19)
C11A Fe1A C10A 40.08(18)
C15A Fe1A C10A 110.9(2)
C20A Fe2A C27A 121.03(18)
C20A Fe2A C23A 68.60(18)
C27A Fe2A C23A 159.55(19)
C20A Fe2A C24A 162.5(2)
C27A Fe2A C24A 68.21(19)
C23A Fe2A C24A 108.08(19)
C20A Fe2A C21A 40.65(18)
C27A Fe2A C21A 106.50(18)
C23A Fe2A C21A 68.10(17)
C24A Fe2A C21A 155.6(2)
C20A Fe2A C22A 68.59(18)
C27A Fe2A C22A 122.98(18)
C23A Fe2A C22A 40.19(16)
C24A Fe2A C22A 120.7(2)
C21A Fe2A C22A 40.74(18)
C20A Fe2A C25A 125.7(2)
C27A Fe2A C25A 67.94(19)
C23A Fe2A C25A 123.26(19)
C24A Fe2A C25A 40.7(2)
C21A Fe2A C25A 161.4(2)
C22A Fe2A C25A 157.2(2)
C20A Fe2A C28A 155.73(19)
C27A Fe2A C28A 40.68(19)
C23A Fe2A C28A 123.44(19)
C24A Fe2A C28A 40.6(2)
C21A Fe2A C28A 119.93(19)
C22A Fe2A C28A 106.04(19)
C25A Fe2A C28A 68.2(2)
C20A Fe2A C19A 41.36(16)
C27A Fe2A C19A 157.69(19)
C23A Fe2A C19A 40.81(17)
C24A Fe2A C19A 124.98(18)
C21A Fe2A C19A 68.91(16)
C22A Fe2A C19A 68.65(16)
C25A Fe2A C19A 109.09(18)
C28A Fe2A C19A 160.75(18)
C20A Fe2A C26A 108.1(2)
C27A Fe2A C26A 40.39(19)
C23A Fe2A C26A 158.84(19)
C24A Fe2A C26A 68.4(2)
C21A Fe2A C26A 123.9(2)
C22A Fe2A C26A 159.91(19)
C25A Fe2A C26A 40.5(2)
C28A Fe2A C26A 68.4(2)
C19A Fe2A C26A 122.87(18)
C10B Fe1B C17B 124.0(2)
C10B Fe1B C9B 41.46(16)
C17B Fe1B C9B 106.19(18)
C10B Fe1B C13B 69.06(18)
C17B Fe1B C13B 120.72(18)
C9B Fe1B C13B 41.23(16)
C10B Fe1B C16B 105.7(2)
C17B Fe1B C16B 40.8(2)
C9B Fe1B C16B 118.8(2)
C13B Fe1B C16B 155.19(19)
C10B Fe1B C14B 155.0(2)
C17B Fe1B C14B 68.3(2)
C9B Fe1B C14B 163.0(2)
C13B Fe1B C14B 126.5(2)
C16B Fe1B C14B 68.3(2)
C10B Fe1B C15B 119.4(3)
C17B Fe1B C15B 68.4(2)
C9B Fe1B C15B 154.4(2)
C13B Fe1B C15B 163.1(2)
C16B Fe1B C15B 40.7(2)
C14B Fe1B C15B 40.3(3)
C10B Fe1B C18B 161.5(2)
C17B Fe1B C18B 40.2(2)
C9B Fe1B C18B 124.8(2)
C13B Fe1B C18B 108.7(2)
C16B Fe1B C18B 68.1(2)
C14B Fe1B C18B 40.8(2)
C15B Fe1B C18B 68.1(3)
C10B Fe1B C11B 40.90(19)
C17B Fe1B C11B 161.5(2)
C9B Fe1B C11B 69.18(17)
C13B Fe1B C11B 68.31(18)
C16B Fe1B C11B 124.5(2)
C14B Fe1B C11B 121.2(2)
C15B Fe1B C11B 107.7(2)
C18B Fe1B C11B 156.8(2)
C10B Fe1B C12B 68.6(2)
C17B Fe1B C12B 156.5(2)
C9B Fe1B C12B 69.08(17)
C13B Fe1B C12B 40.65(16)
C16B Fe1B C12B 161.9(2)
C14B Fe1B C12B 109.2(2)
C15B Fe1B C12B 125.83(19)
C18B Fe1B C12B 122.5(2)
C11B Fe1B C12B 40.3(2)
C28B Fe2B C20B 127.3(3)
C28B Fe2B C23B 151.0(2)
C20B Fe2B C23B 68.70(17)
C28B Fe2B C27B 41.9(3)
C20B Fe2B C27B 108.1(2)
C23B Fe2B C27B 165.8(2)
C28B Fe2B C19B 166.3(3)
C20B Fe2B C19B 41.29(16)
C23B Fe2B C19B 41.11(15)
C27B Fe2B C19B 127.4(2)
C28B Fe2B C24B 40.3(3)
C20B Fe2B C24B 164.2(2)
C23B Fe2B C24B 117.9(2)
C27B Fe2B C24B 69.1(3)
C19B Fe2B C24B 152.6(2)
C28B Fe2B C21B 107.2(2)
C20B Fe2B C21B 40.69(16)
C23B Fe2B C21B 67.92(18)
C27B Fe2B C21B 119.3(2)
C19B Fe2B C21B 68.86(17)
C24B Fe2B C21B 126.0(2)
C28B Fe2B C26B 67.9(2)
C20B Fe2B C26B 121.03(18)
C23B Fe2B C26B 128.73(19)
C27B Fe2B C26B 40.0(2)
C19B Fe2B C26B 109.58(18)
C24B Fe2B C26B 67.5(2)
C21B Fe2B C26B 154.4(2)
C28B Fe2B C22B 117.1(2)
C20B Fe2B C22B 68.54(17)
C23B Fe2B C22B 40.52(16)
C27B Fe2B C22B 152.6(2)
C19B Fe2B C22B 69.04(16)
C24B Fe2B C22B 106.4(2)
C21B Fe2B C22B 40.26(18)
C26B Fe2B C22B 164.9(2)
C28B Fe2B C25B 67.2(2)
C20B Fe2B C25B 155.14(18)
C23B Fe2B C25B 108.8(2)
C27B Fe2B C25B 68.0(2)
C19B Fe2B C25B 120.29(19)
C24B Fe2B C25B 39.6(2)
C21B Fe2B C25B 163.21(19)
C26B Fe2B C25B 40.11(19)
C22B Fe2B C25B 126.61(19)
C4B N1B C7B 111.5(3)
C4B N1B C3B 111.9(3)
C7B N1B C3B 110.1(3)
C4B N1B H1B 101.7
C7B N1B H1B 114.6
C3B N1B H1B 106.7
C8B C5B C1B 117.8(4)
C8B C5B C4B 122.8(4)
C1B C5B C4B 119.1(3)
C5A C8A C19A 132.5(4)
C5A C8A H8AA 113.8
C19A C8A H8AA 113.8
C22A C23A C19A 109.2(4)
C22A C23A Fe2A 70.0(2)
C19A C23A Fe2A 69.7(2)
C22A C23A H23A 125.4
C19A C23A H23A 125.4
Fe2A C23A H23A 125.4
C13B C9B C10B 106.7(4)
C13B C9B C6B 129.8(4)
C10B C9B C6B 122.7(4)
C13B C9B Fe1B 69.6(2)
C10B C9B Fe1B 69.0(2)
C6B C9B Fe1B 118.7(3)
C2B C6B C9B 129.0(4)
C2B C6B H6BA 115.5
C9B C6B H6BA 115.5
C6B C2B C1B 117.8(4)
C6B C2B C3B 122.3(4)
C1B C2B C3B 119.8(3)
C23A C19A C8A 122.4(4)
C23A C19A C20A 106.6(4)
C8A C19A C20A 130.9(4)
C23A C19A Fe2A 69.5(2)
C8A C19A Fe2A 127.6(3)
C20A C19A Fe2A 69.1(2)
C8A C5A C4A 123.6(4)
C8A C5A C1A 117.7(4)
C4A C5A C1A 118.6(4)
C5B C8B C19B 131.4(4)
C5B C8B H8BA 114.3
C19B C8B H8BA 114.3
C2A C6A C9A 131.2(4)
C2A C6A H6AA 114.4
C9A C6A H6AA 114.4
C2B C3B N1B 111.6(3)
C2B C3B H3BA 109.3
N1B C3B H3BA 109.3
C2B C3B H3BB 109.3
N1B C3B H3BB 109.3
H3BA C3B H3BB 108.0
C22B C21B C20B 108.9(4)
C22B C21B Fe2B 70.4(3)
C20B C21B Fe2B 69.1(3)
C22B C21B H21A 125.5
C20B C21B H21A 125.5
Fe2B C21B H21A 125.5
C10A C9A C13A 107.1(4)
C10A C9A C6A 122.5(4)
C13A C9A C6A 130.3(4)
C10A C9A Fe1A 69.9(2)
C13A C9A Fe1A 68.6(2)
C6A C9A Fe1A 125.1(3)
C23B C19B C20B 106.3(3)
C23B C19B C8B 120.8(4)
C20B C19B C8B 132.9(4)
C23B C19B Fe2B 69.3(2)
C20B C19B Fe2B 68.9(2)
C8B C19B Fe2B 125.6(3)
C7A N1A C3A 111.2(4)
C7A N1A C4A 112.8(4)
C3A N1A C4A 108.5(4)
C7A N1A H1A 109.8
C3A N1A H1A 115.2
C4A N1A H1A 98.8
N1B C4B C5B 112.7(3)
N1B C4B H4BA 109.1
C5B C4B H4BA 109.1
N1B C4B H4BB 109.1
C5B C4B H4BB 109.1
H4BA C4B H4BB 107.8
C6A C2A C1A 118.1(4)
C6A C2A C3A 122.3(4)
C1A C2A C3A 119.5(4)
O1A C1A C2A 120.5(4)
O1A C1A C5A 120.6(4)
C2A C1A C5A 118.8(4)
C11B C10B C9B 108.1(4)
C11B C10B Fe1B 70.3(3)
C9B C10B Fe1B 69.5(2)
C11B C10B H10A 125.9
C9B C10B H10A 125.9
Fe1B C10B H10A 125.9
C20A C21A C22A 108.2(4)
C20A C21A Fe2A 69.5(2)
C22A C21A Fe2A 69.7(2)
C20A C21A H21B 125.9
C22A C21A H21B 125.9
Fe2A C21A H21B 125.9
C10A C11A C12A 108.2(4)
C10A C11A Fe1A 70.1(3)
C12A C11A Fe1A 69.2(3)
C10A C11A H11A 125.9
C12A C11A H11A 125.9
Fe1A C11A H11A 125.9
C26A C27A C28A 108.6(4)
C26A C27A Fe2A 70.0(2)
C28A C27A Fe2A 69.9(3)
C26A C27A H27A 125.7
C28A C27A H27A 125.7
Fe2A C27A H27A 125.7
O1B C1B C5B 121.0(4)
O1B C1B C2B 120.7(4)
C5B C1B C2B 118.2(4)
C17A C18A C14A 107.7(5)
C17A C18A Fe1A 69.3(3)
C14A C18A Fe1A 70.1(3)
C17A C18A H18A 126.1
C14A C18A H18A 126.1
Fe1A C18A H18A 126.1
C11A C12A C13A 108.5(4)
C11A C12A Fe1A 70.2(3)
C13A C12A Fe1A 69.1(2)
C11A C12A H12A 125.7
C13A C12A H12A 125.7
Fe1A C12A H12A 125.7
C23A C22A C21A 108.0(4)
C23A C22A Fe2A 69.8(2)
C21A C22A Fe2A 69.6(2)
C23A C22A H22A 126.0
C21A C22A H22A 126.0
Fe2A C22A H22A 126.0
C12B C13B C9B 108.4(4)
C12B C13B Fe1B 70.1(2)
C9B C13B Fe1B 69.2(2)
C12B C13B H13A 125.8
C9B C13B H13A 125.8
Fe1B C13B H13A 125.8
C11A C10A C9A 108.9(4)
C11A C10A Fe1A 69.8(3)
C9A C10A Fe1A 69.2(3)
C11A C10A H10B 125.5
C9A C10A H10B 125.6
Fe1A C10A H10B 125.5
C14A C15A C16A 108.2(4)
C14A C15A Fe1A 69.8(3)
C16A C15A Fe1A 69.5(3)
C14A C15A H15A 125.9
C16A C15A H15A 125.9
Fe1A C15A H15A 125.9
C21B C22B C23B 107.3(4)
C21B C22B Fe2B 69.3(2)
C23B C22B Fe2B 68.9(2)
C21B C22B H22B 126.3
C23B C22B H22B 126.3
Fe2B C22B H22B 126.3
C21A C20A C19A 108.0(4)
C21A C20A Fe2A 69.9(3)
C19A C20A Fe2A 69.6(2)
C21A C20A H20A 126.0
C19A C20A H20A 126.0
Fe2A C20A H20A 126.0
C16A C17A C18A 107.7(4)
C16A C17A Fe1A 70.3(3)
C18A C17A Fe1A 69.8(3)
C16A C17A H17A 126.1
C18A C17A H17A 126.1
Fe1A C17A H17A 126.1
C22B C23B C19B 109.2(4)
C22B C23B Fe2B 70.6(2)
C19B C23B Fe2B 69.6(2)
C22B C23B H23B 125.4
C19B C23B H23B 125.4
Fe2B C23B H23B 125.4
C15A C16A C17A 108.5(4)
C15A C16A Fe1A 70.3(2)
C17A C16A Fe1A 69.1(3)
C15A C16A H16A 125.7
C17A C16A H16A 125.7
Fe1A C16A H16A 125.7
C11B C12B C13B 108.3(4)
C11B C12B Fe1B 69.8(3)
C13B C12B Fe1B 69.3(2)
C11B C12B H12B 125.8
C13B C12B H12B 125.8
Fe1B C12B H12B 125.8
C15A C14A C18A 107.8(4)
C15A C14A Fe1A 70.1(3)
C18A C14A Fe1A 69.0(3)
C15A C14A H14A 126.1
C18A C14A H14A 126.1
Fe1A C14A H14A 126.1
C12A C13A C9A 107.3(4)
C12A C13A Fe1A 69.7(3)
C9A C13A Fe1A 70.0(2)
C12A C13A H13B 126.3
C9A C13A H13B 126.3
Fe1A C13A H13B 126.3
C27A C26A C25A 107.7(5)
C27A C26A Fe2A 69.6(3)
C25A C26A Fe2A 69.7(3)
C27A C26A H26A 126.1
C25A C26A H26A 126.1
Fe2A C26A H26A 126.1
C12B C11B C10B 108.3(4)
C12B C11B Fe1B 69.9(3)
C10B C11B Fe1B 68.8(3)
C12B C11B H11B 125.8
C10B C11B H11B 125.8
Fe1B C11B H11B 125.8
C27B C26B C25B 109.3(5)
C27B C26B Fe2B 69.5(3)
C25B C26B Fe2B 70.4(3)
C27B C26B H26B 125.4
C25B C26B H26B 125.4
Fe2B C26B H26B 125.4
C24A C28A C27A 107.6(5)
C24A C28A Fe2A 69.6(3)
C27A C28A Fe2A 69.5(3)
C24A C28A H28A 126.2
C27A C28A H28A 126.2
Fe2A C28A H28A 126.2
C24B C25B C26B 108.6(5)
C24B C25B Fe2B 69.5(3)
C26B C25B Fe2B 69.5(3)
C24B C25B H25A 125.7
C26B C25B H25A 125.7
Fe2B C25B H25A 125.7
C18B C17B C16B 108.4(5)
C18B C17B Fe1B 70.4(3)
C16B C17B Fe1B 69.8(3)
C18B C17B H17B 125.8
C16B C17B H17B 125.8
Fe1B C17B H17B 125.8
N1B C7B H7BA 109.5
N1B C7B H7BB 109.5
H7BA C7B H7BB 109.5
N1B C7B H7BC 109.5
H7BA C7B H7BC 109.5
H7BB C7B H7BC 109.5
C2A C3A N1A 108.6(4)
C2A C3A H3AA 110.0
N1A C3A H3AA 110.0
C2A C3A H3AB 110.0
N1A C3A H3AB 110.0
H3AA C3A H3AB 108.4
C25B C24B C28B 108.1(5)
C25B C24B Fe2B 70.9(3)
C28B C24B Fe2B 69.1(3)
C25B C24B H24A 125.9
C28B C24B H24A 125.9
Fe2B C24B H24A 125.9
C17B C18B C14B 108.0(5)
C17B C18B Fe1B 69.4(3)
C14B C18B Fe1B 69.5(3)
C17B C18B H18B 126.0
C14B C18B H18B 126.0
Fe1B C18B H18B 126.0
C26A C25A C24A 108.2(4)
C26A C25A Fe2A 69.8(3)
C24A C25A Fe2A 69.6(3)
C26A C25A H25B 125.9
C24A C25A H25B 125.9
Fe2A C25A H25B 125.9
F6 B2 F7 114.3(5)
F6 B2 F8 111.2(4)
F7 B2 F8 112.0(4)
F6 B2 F5 106.8(5)
F7 B2 F5 106.2(4)
F8 B2 F5 105.7(4)
C5A C4A N1A 109.6(4)
C5A C4A H4AA 109.8
N1A C4A H4AA 109.8
C5A C4A H4AB 109.8
N1A C4A H4AB 109.8
H4AA C4A H4AB 108.2
C21B C20B C19B 108.2(4)
C21B C20B Fe2B 70.3(3)
C19B C20B Fe2B 69.8(2)
C21B C20B H20B 125.9
C19B C20B H20B 125.9
Fe2B C20B H20B 125.9
C28A C24A C25A 107.9(5)
C28A C24A Fe2A 69.8(3)
C25A C24A Fe2A 69.7(3)
C28A C24A H24B 126.1
C25A C24A H24B 126.1
Fe2A C24A H24B 126.1
C15B C16B C17B 107.5(5)
C15B C16B Fe1B 69.9(3)
C17B C16B Fe1B 69.3(3)
C15B C16B H16B 126.3
C17B C16B H16B 126.3
Fe1B C16B H16B 126.3
C14B C15B C16B 108.2(5)
C14B C15B Fe1B 69.8(3)
C16B C15B Fe1B 69.4(3)
C14B C15B H15B 125.9
C16B C15B H15B 125.9
Fe1B C15B H15B 125.9
C15B C14B C18B 107.8(5)
C15B C14B Fe1B 69.9(3)
C18B C14B Fe1B 69.6(3)
C15B C14B H14B 126.1
C18B C14B H14B 126.1
Fe1B C14B H14B 126.1
C26B C27B C28B 105.7(5)
C26B C27B Fe2B 70.4(3)
C28B C27B Fe2B 68.5(3)
C26B C27B H27B 127.1
C28B C27B H27B 127.1
Fe2B C27B H27B 127.1
C24B C28B C27B 108.3(5)
C24B C28B Fe2B 70.6(3)
C27B C28B Fe2B 69.6(3)
C24B C28B H28B 125.8
C27B C28B H28B 125.8
Fe2B C28B H28B 125.8
N1A C7A H7AA 109.5
N1A C7A H7AB 109.5
H7AA C7A H7AB 109.5
N1A C7A H7AC 109.5
H7AA C7A H7AC 109.5
H7AB C7A H7AC 109.5
F3 B1 F4' 144.4(5)
F3 B1 F2' 95.6(4)
F4' B1 F2' 117.7(4)
F3 B1 F1 117.4(3)
F4' B1 F1 93.1(6)
F2' B1 F1 55.2(4)
F4' B1 F3' 113.9(4)
F2' B1 F3' 112.5(4)
F1 B1 F3' 152.1(5)
F3 B1 F4 113.0(3)
F2' B1 F4 151.2(5)
F1 B1 F4 110.4(3)
F3' B1 F4 90.7(5)
F3 B1 F2 106.7(3)
F4' B1 F2 79.6(5)
F2' B1 F2 64.2(4)
F1 B1 F2 105.6(3)
F3' B1 F2 86.6(4)
F4 B1 F2 102.2(3)
F3 B1 F1' 76.3(4)
F4' B1 F1' 105.4(4)
F2' B1 F1' 103.4(4)
F1 B1 F1' 62.8(4)
F3' B1 F1' 101.6(4)
F4 B1 F1' 87.6(4)
F2 B1 F1' 167.2(4)

loop_
_geom_bond_atom_site_label_1
_geom_bond_atom_site_label_2
_geom_bond_distance
Fe1A C17A 2.035(5)
Fe1A C13A 2.036(4)
Fe1A C18A 2.042(5)
Fe1A C12A 2.044(4)
Fe1A C16A 2.051(4)
Fe1A C9A 2.054(4)
Fe1A C14A 2.057(5)
Fe1A C11A 2.058(5)
Fe1A C15A 2.061(4)
Fe1A C10A 2.063(5)
Fe2A C20A 2.046(4)
Fe2A C27A 2.047(4)
Fe2A C23A 2.049(4)
Fe2A C24A 2.050(5)
Fe2A C21A 2.051(4)
Fe2A C22A 2.052(4)
Fe2A C25A 2.052(4)
Fe2A C28A 2.052(5)
Fe2A C19A 2.053(4)
Fe2A C26A 2.053(4)
Fe1B C10B 2.032(5)
Fe1B C17B 2.038(4)
Fe1B C9B 2.038(4)
Fe1B C13B 2.043(4)
Fe1B C16B 2.045(5)
Fe1B C14B 2.049(5)
Fe1B C15B 2.050(5)
Fe1B C18B 2.051(5)
Fe1B C11B 2.052(5)
Fe1B C12B 2.053(4)
Fe2B C28B 2.029(5)
Fe2B C20B 2.035(4)
Fe2B C23B 2.043(4)
Fe2B C27B 2.044(5)
Fe2B C19B 2.047(4)
Fe2B C24B 2.049(5)
Fe2B C21B 2.051(5)
Fe2B C26B 2.056(5)
Fe2B C22B 2.065(4)
Fe2B C25B 2.068(5)
F8 B2 1.382(6)
N1B C4B 1.484(5)
N1B C7B 1.485(5)
N1B C3B 1.505(5)
N1B H1B 0.9221
F7 B2 1.376(6)
O1A C1A 1.237(5)
C5B C8B 1.344(5)
C5B C1B 1.483(5)
C5B C4B 1.501(6)
C8A C5A 1.352(6)
C8A C19A 1.445(6)
C8A H8AA 0.9500
C23A C22A 1.409(6)
C23A C19A 1.430(6)
C23A H23A 1.0000
C9B C13B 1.437(6)
C9B C10B 1.441(6)
C9B C6B 1.452(5)
C6B C2B 1.344(5)
C6B H6BA 0.9500
C2B C1B 1.486(5)
C2B C3B 1.501(5)
C19A C20A 1.447(6)
C5A C4A 1.470(6)
C5A C1A 1.478(6)
C8B C19B 1.455(5)
C8B H8BA 0.9500
C6A C2A 1.349(6)
C6A C9A 1.450(6)
C6A H6AA 0.9500
C3B H3BA 0.9900
C3B H3BB 0.9900
C21B C22B 1.417(6)
C21B C20B 1.420(6)
C21B H21A 1.0000
C9A C10A 1.437(6)
C9A C13A 1.445(7)
C19B C23B 1.436(5)
C19B C20B 1.439(6)
N1A C7A 1.459(7)
N1A C3A 1.509(6)
N1A C4A 1.527(7)
N1A H1A 0.9300
C4B H4BA 0.9900
C4B H4BB 0.9900
C2A C1A 1.474(6)
C2A C3A 1.477(6)
C10B C11B 1.427(6)
C10B H10A 1.0000
O1B C1B 1.225(5)
C21A C20A 1.423(6)
C21A C22A 1.428(7)
C21A H21B 1.0000
C11A C10A 1.412(6)
C11A C12A 1.423(8)
C11A H11A 1.0000
C27A C26A 1.415(7)
C27A C28A 1.425(7)
C27A H27A 1.0000
C18A C17A 1.423(7)
C18A C14A 1.431(8)
C18A H18A 1.0000
C12A C13A 1.436(6)
C12A H12A 1.0000
C22A H22A 1.0000
C13B C12B 1.423(6)
C13B H13A 1.0000
C10A H10B 1.0000
C15A C14A 1.413(7)
C15A C16A 1.413(7)
C15A H15A 1.0000
C22B C23B 1.423(6)
C22B H22B 1.0000
C20A H20A 1.0000
C17A C16A 1.417(7)
C17A H17A 1.0000
C23B H23B 1.0000
C16A H16A 1.0000
C12B C11B 1.413(7)
C12B H12B 1.0000
F6 B2 1.344(6)
C14A H14A 1.0000
C13A H13B 1.0000
C26A C25A 1.421(8)
C26A H26A 1.0000
C11B H11B 1.0000
C26B C27B 1.404(8)
C26B C25B 1.414(7)
C26B H26B 1.0000
F5 B2 1.437(7)
C28A C24A 1.422(7)
C28A H28A 1.0000
C25B C24B 1.394(7)
C25B H25A 1.0000
C17B C18B 1.404(7)
C17B C16B 1.425(7)
C17B H17B 1.0000
C7B H7BA 0.9800
C7B H7BB 0.9800
C7B H7BC 0.9800
C3A H3AA 0.9900
C3A H3AB 0.9900
C24B C28B 1.406(9)
C24B H24A 1.0000
C18B C14B 1.430(8)
C18B H18B 1.0000
C25A C24A 1.426(8)
C25A H25B 1.0000
C4A H4AA 0.9900
C4A H4AB 0.9900
C20B H20B 1.0000
C24A H24B 1.0000
C16B C15B 1.424(8)
C16B H16B 1.0000
C15B C14B 1.411(10)
C15B H15B 1.0000
C14B H14B 1.0000
C27B C28B 1.458(9)
C27B H27B 1.0000
C28B H28B 1.0000
C7A H7AA 0.9800
C7A H7AB 0.9800
C7A H7AC 0.9800
B1 F3 1.337(4)
B1 F4' 1.338(4)
B1 F2' 1.354(4)
B1 F1 1.361(4)
B1 F3' 1.393(4)
B1 F4 1.394(4)
B1 F2 1.479(4)
B1 F1' 1.496(4)

loop_
_geom_torsion_atom_site_label_1
_geom_torsion_atom_site_label_2
_geom_torsion_atom_site_label_3
_geom_torsion_atom_site_label_4
_geom_torsion
C20A Fe2A C23A C22A 81.7(3)
C27A Fe2A C23A C22A -40.5(6)
C24A Fe2A C23A C22A -116.5(3)
C21A Fe2A C23A C22A 37.9(3)
C25A Fe2A C23A C22A -158.8(3)
C28A Fe2A C23A C22A -74.4(3)
C19A Fe2A C23A C22A 120.5(4)
C26A Fe2A C23A C22A 166.8(5)
C20A Fe2A C23A C19A -38.8(2)
C27A Fe2A C23A C19A -161.0(5)
C24A Fe2A C23A C19A 123.0(3)
C21A Fe2A C23A C19A -82.6(3)
C22A Fe2A C23A C19A -120.5(4)
C25A Fe2A C23A C19A 80.7(3)
C28A Fe2A C23A C19A 165.1(2)
C26A Fe2A C23A C19A 46.3(6)
C10B Fe1B C9B C13B -118.2(3)
C17B Fe1B C9B C13B 118.4(3)
C16B Fe1B C9B C13B 160.7(3)
C14B Fe1B C9B C13B 50.0(7)
C15B Fe1B C9B C13B -168.0(4)
C18B Fe1B C9B C13B 78.5(3)
C11B Fe1B C9B C13B -80.4(3)
C12B Fe1B C9B C13B -37.2(2)
C17B Fe1B C9B C10B -123.4(3)
C13B Fe1B C9B C10B 118.2(3)
C16B Fe1B C9B C10B -81.1(3)
C14B Fe1B C9B C10B 168.2(6)
C15B Fe1B C9B C10B -49.8(5)
C18B Fe1B C9B C10B -163.3(3)
C11B Fe1B C9B C10B 37.7(3)
C12B Fe1B C9B C10B 81.0(3)
C10B Fe1B C9B C6B 116.8(4)
C17B Fe1B C9B C6B -6.6(4)
C13B Fe1B C9B C6B -125.0(4)
C16B Fe1B C9B C6B 35.7(4)
C14B Fe1B C9B C6B -75.0(7)
C15B Fe1B C9B C6B 66.9(6)
C18B Fe1B C9B C6B -46.5(4)
C11B Fe1B C9B C6B 154.5(4)
C12B Fe1B C9B C6B -162.3(4)
C13B C9B C6B C2B 21.1(7)
C10B C9B C6B C2B -170.1(4)
Fe1B C9B C6B C2B 107.5(5)
C9B C6B C2B C1B -174.4(4)
C9B C6B C2B C3B 2.9(7)
C22A C23A C19A C8A 178.7(4)
Fe2A C23A C19A C8A -122.2(4)
C22A C23A C19A C20A 0.3(5)
Fe2A C23A C19A C20A 59.3(3)
C22A C23A C19A Fe2A -59.0(3)
C5A C8A C19A C23A 173.5(4)
C5A C8A C19A C20A -8.5(7)
C5A C8A C19A Fe2A 85.6(6)
C20A Fe2A C19A C23A 118.1(3)
C27A Fe2A C19A C23A 162.6(4)
C24A Fe2A C19A C23A -76.7(3)
C21A Fe2A C19A C23A 80.5(3)
C22A Fe2A C19A C23A 36.7(2)
C25A Fe2A C19A C23A -119.2(3)
C28A Fe2A C19A C23A -40.6(6)
C26A Fe2A C19A C23A -161.9(3)
C20A Fe2A C19A C8A -126.2(5)
C27A Fe2A C19A C8A -81.7(6)
C23A Fe2A C19A C8A 115.7(5)
C24A Fe2A C19A C8A 39.0(5)
C21A Fe2A C19A C8A -163.8(4)
C22A Fe2A C19A C8A 152.4(4)
C25A Fe2A C19A C8A -3.5(4)
C28A Fe2A C19A C8A 75.1(7)
C26A Fe2A C19A C8A -46.2(5)
C27A Fe2A C19A C20A 44.5(5)
C23A Fe2A C19A C20A -118.1(3)
C24A Fe2A C19A C20A 165.3(3)
C21A Fe2A C19A C20A -37.6(3)
C22A Fe2A C19A C20A -81.4(3)
C25A Fe2A C19A C20A 122.8(3)
C28A Fe2A C19A C20A -158.7(5)
C26A Fe2A C19A C20A 80.0(3)
C19A C8A C5A C4A -8.0(7)
C19A C8A C5A C1A 175.7(4)
C1B C5B C8B C19B -178.5(4)
C4B C5B C8B C19B 8.0(7)
C6B C2B C3B N1B 153.7(4)
C1B C2B C3B N1B -29.1(5)
C4B N1B C3B C2B 56.1(5)
C7B N1B C3B C2B -179.3(4)
C28B Fe2B C21B C22B -111.8(3)
C20B Fe2B C21B C22B 120.3(4)
C23B Fe2B C21B C22B 37.8(2)
C27B Fe2B C21B C22B -155.8(3)
C19B Fe2B C21B C22B 82.1(3)
C24B Fe2B C21B C22B -71.4(4)
C26B Fe2B C21B C22B 173.5(4)
C25B Fe2B C21B C22B -44.1(8)
C28B Fe2B C21B C20B 127.9(3)
C23B Fe2B C21B C20B -82.6(3)
C27B Fe2B C21B C20B 83.8(3)
C19B Fe2B C21B C20B -38.2(3)
C24B Fe2B C21B C20B 168.2(3)
C26B Fe2B C21B C20B 53.2(5)
C22B Fe2B C21B C20B -120.3(4)
C25B Fe2B C21B C20B -164.4(7)
C2A C6A C9A C10A -163.6(4)
C2A C6A C9A C13A 14.2(7)
C2A C6A C9A Fe1A -76.5(6)
C13A Fe1A C9A C10A -118.7(4)
C18A Fe1A C9A C10A 177.7(3)
C12A Fe1A C9A C10A -80.2(3)
C16A Fe1A C9A C10A 53.1(4)
C14A Fe1A C9A C10A 136.5(3)
C11A Fe1A C9A C10A -36.6(3)
C15A Fe1A C9A C10A 92.3(3)
C18A Fe1A C9A C13A -63.6(4)
C12A Fe1A C9A C13A 38.5(3)
C16A Fe1A C9A C13A 171.8(3)
C14A Fe1A C9A C13A -104.8(3)
C11A Fe1A C9A C13A 82.2(3)
C15A Fe1A C9A C13A -149.0(3)
C10A Fe1A C9A C13A 118.7(4)
C13A Fe1A C9A C6A 125.0(5)
C18A Fe1A C9A C6A 61.4(5)
C12A Fe1A C9A C6A 163.5(5)
C16A Fe1A C9A C6A -63.1(5)
C14A Fe1A C9A C6A 20.2(5)
C11A Fe1A C9A C6A -152.8(5)
C15A Fe1A C9A C6A -24.0(5)
C10A Fe1A C9A C6A -116.3(5)
C5B C8B C19B C23B -166.9(4)
C5B C8B C19B C20B 12.0(8)
C5B C8B C19B Fe2B -81.5(6)
C28B Fe2B C19B C23B -156.0(8)
C20B Fe2B C19B C23B -117.9(3)
C27B Fe2B C19B C23B 168.4(3)
C24B Fe2B C19B C23B 48.4(5)
C21B Fe2B C19B C23B -80.2(3)
C26B Fe2B C19B C23B 127.0(3)
C22B Fe2B C19B C23B -36.9(2)
C25B Fe2B C19B C23B 84.1(3)
C28B Fe2B C19B C20B -38.2(9)
C23B Fe2B C19B C20B 117.9(3)
C27B Fe2B C19B C20B -73.8(3)
C24B Fe2B C19B C20B 166.3(4)
C21B Fe2B C19B C20B 37.6(2)
C26B Fe2B C19B C20B -115.1(3)
C22B Fe2B C19B C20B 80.9(3)
C25B Fe2B C19B C20B -158.0(3)
C28B Fe2B C19B C8B 90.2(9)
C20B Fe2B C19B C8B 128.4(4)
C23B Fe2B C19B C8B -113.8(4)
C27B Fe2B C19B C8B 54.6(4)
C24B Fe2B C19B C8B -65.4(6)
C21B Fe2B C19B C8B 166.0(4)
C26B Fe2B C19B C8B 13.3(4)
C22B Fe2B C19B C8B -150.7(4)
C25B Fe2B C19B C8B -29.6(4)
C7B N1B C4B C5B 179.8(4)
C3B N1B C4B C5B -56.4(5)
C8B C5B C4B N1B -157.4(4)
C1B C5B C4B N1B 29.2(6)
C9A C6A C2A C1A -179.5(4)
C9A C6A C2A C3A 3.0(7)
C6A C2A C1A O1A 2.1(6)
C3A C2A C1A O1A 179.6(4)
C6A C2A C1A C5A -177.2(4)
C3A C2A C1A C5A 0.4(6)
C8A C5A C1A O1A -2.6(6)
C4A C5A C1A O1A -179.1(4)
C8A C5A C1A C2A 176.6(4)
C4A C5A C1A C2A 0.1(6)
C13B C9B C10B C11B -0.4(5)
C6B C9B C10B C11B -171.3(4)
Fe1B C9B C10B C11B -60.0(3)
C13B C9B C10B Fe1B 59.6(3)
C6B C9B C10B Fe1B -111.4(4)
C17B Fe1B C10B C11B -165.7(3)
C9B Fe1B C10B C11B 119.1(4)
C13B Fe1B C10B C11B 80.6(3)
C16B Fe1B C10B C11B -124.9(3)
C14B Fe1B C10B C11B -52.8(6)
C15B Fe1B C10B C11B -83.1(3)
C18B Fe1B C10B C11B 167.2(6)
C12B Fe1B C10B C11B 36.9(3)
C17B Fe1B C10B C9B 75.2(3)
C13B Fe1B C10B C9B -38.5(2)
C16B Fe1B C10B C9B 115.9(3)
C14B Fe1B C10B C9B -171.9(4)
C15B Fe1B C10B C9B 157.7(3)
C18B Fe1B C10B C9B 48.1(7)
C11B Fe1B C10B C9B -119.1(4)
C12B Fe1B C10B C9B -82.2(3)
C27A Fe2A C21A C20A -118.7(3)
C23A Fe2A C21A C20A 82.2(3)
C24A Fe2A C21A C20A 167.8(4)
C22A Fe2A C21A C20A 119.6(4)
C25A Fe2A C21A C20A -49.1(7)
C28A Fe2A C21A C20A -160.8(3)
C19A Fe2A C21A C20A 38.2(2)
C26A Fe2A C21A C20A -78.0(3)
C20A Fe2A C21A C22A -119.6(4)
C27A Fe2A C21A C22A 121.7(3)
C23A Fe2A C21A C22A -37.4(2)
C24A Fe2A C21A C22A 48.2(5)
C25A Fe2A C21A C22A -168.6(5)
C28A Fe2A C21A C22A 79.6(3)
C19A Fe2A C21A C22A -81.4(3)
C26A Fe2A C21A C22A 162.4(3)
C17A Fe1A C11A C10A -147.9(3)
C13A Fe1A C11A C10A 81.8(3)
C18A Fe1A C11A C10A 178.8(3)
C12A Fe1A C11A C10A 119.5(4)
C16A Fe1A C11A C10A -105.1(3)
C9A Fe1A C11A C10A 37.2(3)
C15A Fe1A C11A C10A -69.1(4)
C17A Fe1A C11A C12A 92.6(3)
C13A Fe1A C11A C12A -37.7(3)
C18A Fe1A C11A C12A 59.3(4)
C16A Fe1A C11A C12A 135.4(3)
C9A Fe1A C11A C12A -82.2(3)
C15A Fe1A C11A C12A 171.4(3)
C10A Fe1A C11A C12A -119.5(4)
C20A Fe2A C27A C26A 81.6(3)
C23A Fe2A C27A C26A -165.2(5)
C24A Fe2A C27A C26A -81.8(3)
C21A Fe2A C27A C26A 123.4(3)
C22A Fe2A C27A C26A 164.8(3)
C25A Fe2A C27A C26A -37.8(3)
C28A Fe2A C27A C26A -119.6(4)
C19A Fe2A C27A C26A 48.9(6)
C20A Fe2A C27A C28A -158.8(3)
C23A Fe2A C27A C28A -45.6(6)
C24A Fe2A C27A C28A 37.8(3)
C21A Fe2A C27A C28A -117.0(3)
C22A Fe2A C27A C28A -75.5(3)
C25A Fe2A C27A C28A 81.8(3)
C19A Fe2A C27A C28A 168.5(4)
C26A Fe2A C27A C28A 119.6(4)
C8B C5B C1B O1B 4.6(7)
C4B C5B C1B O1B 178.4(5)
C8B C5B C1B C2B -176.3(4)
C4B C5B C1B C2B -2.5(6)
C6B C2B C1B O1B -0.7(7)
C3B C2B C1B O1B -178.1(5)
C6B C2B C1B C5B -179.8(4)
C3B C2B C1B C5B 2.8(6)
C13A Fe1A C18A C17A 133.9(3)
C12A Fe1A C18A C17A 89.3(3)
C16A Fe1A C18A C17A -38.1(3)
C9A Fe1A C18A C17A 173.1(3)
C14A Fe1A C18A C17A -118.9(4)
C11A Fe1A C18A C17A 51.8(5)
C15A Fe1A C18A C17A -81.5(3)
C17A Fe1A C18A C14A 118.9(4)
C13A Fe1A C18A C14A -107.3(3)
C12A Fe1A C18A C14A -151.8(3)
C16A Fe1A C18A C14A 80.8(3)
C9A Fe1A C18A C14A -68.0(4)
C11A Fe1A C18A C14A 170.7(3)
C15A Fe1A C18A C14A 37.3(3)
C10A C11A C12A C13A -0.8(5)
Fe1A C11A C12A C13A 58.6(3)
C10A C11A C12A Fe1A -59.5(3)
C17A Fe1A C12A C11A -101.8(3)
C13A Fe1A C12A C11A 119.9(4)
C18A Fe1A C12A C11A -145.0(3)
C16A Fe1A C12A C11A -64.1(4)
C9A Fe1A C12A C11A 81.3(3)
C14A Fe1A C12A C11A -178.5(3)
C10A Fe1A C12A C11A 37.2(3)
C17A Fe1A C12A C13A 138.3(3)
C18A Fe1A C12A C13A 95.1(3)
C16A Fe1A C12A C13A 176.0(3)
C9A Fe1A C12A C13A -38.6(3)
C14A Fe1A C12A C13A 61.6(5)
C11A Fe1A C12A C13A -119.9(4)
C10A Fe1A C12A C13A -82.7(3)
C19A C23A C22A C21A -0.4(5)
Fe2A C23A C22A C21A -59.3(3)
C19A C23A C22A Fe2A 58.9(3)
C20A C21A C22A C23A 0.4(5)
Fe2A C21A C22A C23A 59.4(3)
C20A C21A C22A Fe2A -59.0(3)
C20A Fe2A C22A C23A -81.8(3)
C27A Fe2A C22A C23A 164.3(3)
C24A Fe2A C22A C23A 81.7(3)
C21A Fe2A C22A C23A -119.3(4)
C25A Fe2A C22A C23A 51.4(6)
C28A Fe2A C22A C23A 123.2(3)
C19A Fe2A C22A C23A -37.2(3)
C26A Fe2A C22A C23A -166.1(5)
C20A Fe2A C22A C21A 37.5(3)
C27A Fe2A C22A C21A -76.4(3)
C23A Fe2A C22A C21A 119.3(4)
C24A Fe2A C22A C21A -159.0(3)
C25A Fe2A C22A C21A 170.7(4)
C28A Fe2A C22A C21A -117.5(3)
C19A Fe2A C22A C21A 82.1(3)
C26A Fe2A C22A C21A -46.8(7)
C10B C9B C13B C12B 0.0(5)
C6B C9B C13B C12B 170.1(4)
Fe1B C9B C13B C12B 59.3(3)
C10B C9B C13B Fe1B -59.3(3)
C6B C9B C13B Fe1B 110.9(4)
C10B Fe1B C13B C12B -81.1(3)
C17B Fe1B C13B C12B 160.9(3)
C9B Fe1B C13B C12B -119.8(4)
C16B Fe1B C13B C12B -163.4(5)
C14B Fe1B C13B C12B 76.4(4)
C15B Fe1B C13B C12B 42.2(9)
C18B Fe1B C13B C12B 118.4(3)
C11B Fe1B C13B C12B -37.1(3)
C10B Fe1B C13B C9B 38.7(2)
C17B Fe1B C13B C9B -79.3(3)
C16B Fe1B C13B C9B -43.5(6)
C14B Fe1B C13B C9B -163.8(3)
C15B Fe1B C13B C9B 162.0(7)
C18B Fe1B C13B C9B -121.8(3)
C11B Fe1B C13B C9B 82.7(3)
C12B Fe1B C13B C9B 119.8(4)
C12A C11A C10A C9A 0.6(5)
Fe1A C11A C10A C9A -58.3(3)
C12A C11A C10A Fe1A 58.9(3)
C13A C9A C10A C11A -0.1(5)
C6A C9A C10A C11A 178.2(4)
Fe1A C9A C10A C11A 58.7(3)
C13A C9A C10A Fe1A -58.7(3)
C6A C9A C10A Fe1A 119.5(4)
C17A Fe1A C10A C11A 52.4(4)
C13A Fe1A C10A C11A -82.1(3)
C12A Fe1A C10A C11A -37.7(3)
C16A Fe1A C10A C11A 89.8(3)
C9A Fe1A C10A C11A -120.5(4)
C14A Fe1A C10A C11A 171.0(3)
C15A Fe1A C10A C11A 133.2(3)
C17A Fe1A C10A C9A 173.0(3)
C13A Fe1A C10A C9A 38.4(3)
C12A Fe1A C10A C9A 82.9(3)
C16A Fe1A C10A C9A -149.6(3)
C14A Fe1A C10A C9A -68.5(4)
C11A Fe1A C10A C9A 120.5(4)
C15A Fe1A C10A C9A -106.2(3)
C17A Fe1A C15A C14A -82.1(3)
C13A Fe1A C15A C14A 56.5(5)
C18A Fe1A C15A C14A -38.0(3)
C16A Fe1A C15A C14A -119.6(4)
C9A Fe1A C15A C14A 95.3(3)
C11A Fe1A C15A C14A 179.7(3)
C10A Fe1A C15A C14A 139.7(3)
C17A Fe1A C15A C16A 37.4(3)
C13A Fe1A C15A C16A 176.1(4)
C18A Fe1A C15A C16A 81.6(3)
C9A Fe1A C15A C16A -145.2(3)
C14A Fe1A C15A C16A 119.6(4)
C11A Fe1A C15A C16A -60.7(4)
C10A Fe1A C15A C16A -100.8(3)
C20B C21B C22B C23B -0.2(5)
Fe2B C21B C22B C23B -58.6(3)
C20B C21B C22B Fe2B 58.4(3)
C28B Fe2B C22B C21B 84.9(4)
C20B Fe2B C22B C21B -37.2(3)
C23B Fe2B C22B C21B -119.1(4)
C27B Fe2B C22B C21B 50.8(6)
C19B Fe2B C22B C21B -81.6(3)
C24B Fe2B C22B C21B 127.0(3)
C26B Fe2B C22B C21B -169.2(7)
C25B Fe2B C22B C21B 165.5(3)
C28B Fe2B C22B C23B -156.0(3)
C20B Fe2B C22B C23B 81.9(3)
C27B Fe2B C22B C23B 170.0(5)
C19B Fe2B C22B C23B 37.5(2)
C24B Fe2B C22B C23B -113.9(3)
C21B Fe2B C22B C23B 119.1(4)
C26B Fe2B C22B C23B -50.1(8)
C25B Fe2B C22B C23B -75.4(3)
C22A C21A C20A C19A -0.2(5)
Fe2A C21A C20A C19A -59.4(3)
C22A C21A C20A Fe2A 59.1(3)
C23A C19A C20A C21A 0.0(4)
C8A C19A C20A C21A -178.3(4)
Fe2A C19A C20A C21A 59.5(3)
C23A C19A C20A Fe2A -59.6(3)
C8A C19A C20A Fe2A 122.2(4)
C27A Fe2A C20A C21A 78.9(3)
C23A Fe2A C20A C21A -80.9(3)
C24A Fe2A C20A C21A -163.1(6)
C22A Fe2A C20A C21A -37.6(3)
C25A Fe2A C20A C21A 162.8(3)
C28A Fe2A C20A C21A 43.9(6)
C19A Fe2A C20A C21A -119.1(4)
C26A Fe2A C20A C21A 121.4(3)
C27A Fe2A C20A C19A -161.9(2)
C23A Fe2A C20A C19A 38.3(2)
C24A Fe2A C20A C19A -44.0(7)
C21A Fe2A C20A C19A 119.1(4)
C22A Fe2A C20A C19A 81.6(3)
C25A Fe2A C20A C19A -78.1(3)
C28A Fe2A C20A C19A 163.1(4)
C26A Fe2A C20A C19A -119.5(3)
C14A C18A C17A C16A 0.6(5)
Fe1A C18A C17A C16A 60.4(3)
C14A C18A C17A Fe1A -59.9(3)
C13A Fe1A C17A C16A 172.7(3)
C18A Fe1A C17A C16A -118.4(4)
C12A Fe1A C17A C16A 135.4(3)
C14A Fe1A C17A C16A -80.4(3)
C11A Fe1A C17A C16A 92.6(3)
C15A Fe1A C17A C16A -37.1(3)
C10A Fe1A C17A C16A 59.6(4)
C13A Fe1A C17A C18A -68.9(4)
C12A Fe1A C17A C18A -106.2(3)
C16A Fe1A C17A C18A 118.4(4)
C14A Fe1A C17A C18A 38.0(3)
C11A Fe1A C17A C18A -149.1(3)
C15A Fe1A C17A C18A 81.3(3)
C10A Fe1A C17A C18A 177.9(3)
C21B C22B C23B C19B -0.1(5)
Fe2B C22B C23B C19B -59.0(3)
C21B C22B C23B Fe2B 58.9(3)
C20B C19B C23B C22B 0.4(5)
C8B C19B C23B C22B 179.6(4)
Fe2B C19B C23B C22B 59.6(3)
C20B C19B C23B Fe2B -59.2(3)
C8B C19B C23B Fe2B 120.0(4)
C28B Fe2B C23B C22B 48.3(6)
C20B Fe2B C23B C22B -81.5(3)
C27B Fe2B C23B C22B -160.9(9)
C19B Fe2B C23B C22B -120.2(4)
C24B Fe2B C23B C22B 82.7(3)
C21B Fe2B C23B C22B -37.5(3)
C26B Fe2B C23B C22B 165.2(3)
C25B Fe2B C23B C22B 124.9(3)
C28B Fe2B C23B C19B 168.5(4)
C20B Fe2B C23B C19B 38.8(2)
C27B Fe2B C23B C19B -40.7(10)
C24B Fe2B C23B C19B -157.1(3)
C21B Fe2B C23B C19B 82.7(3)
C26B Fe2B C23B C19B -74.6(3)
C22B Fe2B C23B C19B 120.2(4)
C25B Fe2B C23B C19B -114.9(3)
C14A C15A C16A C17A 0.5(5)
Fe1A C15A C16A C17A -58.7(3)
C14A C15A C16A Fe1A 59.2(3)
C18A C17A C16A C15A -0.7(5)
Fe1A C17A C16A C15A 59.4(3)
C18A C17A C16A Fe1A -60.1(3)
C17A Fe1A C16A C15A -119.8(4)
C18A Fe1A C16A C15A -81.5(3)
C12A Fe1A C16A C15A 176.1(3)
C9A Fe1A C16A C15A 61.5(4)
C14A Fe1A C16A C15A -37.3(3)
C11A Fe1A C16A C15A 138.4(3)
C10A Fe1A C16A C15A 96.0(3)
C18A Fe1A C16A C17A 38.3(3)
C12A Fe1A C16A C17A -64.0(4)
C9A Fe1A C16A C17A -178.7(3)
C14A Fe1A C16A C17A 82.6(3)
C11A Fe1A C16A C17A -101.8(3)
C15A Fe1A C16A C17A 119.8(4)
C10A Fe1A C16A C17A -144.1(3)
C9B C13B C12B C11B 0.3(5)
Fe1B C13B C12B C11B 59.1(3)
C9B C13B C12B Fe1B -58.7(3)
C10B Fe1B C12B C11B -37.5(3)
C17B Fe1B C12B C11B -164.6(5)
C9B Fe1B C12B C11B -82.1(3)
C13B Fe1B C12B C11B -119.8(4)
C16B Fe1B C12B C11B 37.4(8)
C14B Fe1B C12B C11B 115.9(3)
C15B Fe1B C12B C11B 74.1(4)
C18B Fe1B C12B C11B 159.2(3)
C10B Fe1B C12B C13B 82.4(3)
C17B Fe1B C12B C13B -44.8(6)
C9B Fe1B C12B C13B 37.7(3)
C16B Fe1B C12B C13B 157.2(7)
C14B Fe1B C12B C13B -124.2(3)
C15B Fe1B C12B C13B -166.0(3)
C18B Fe1B C12B C13B -81.0(3)
C11B Fe1B C12B C13B 119.8(4)
C16A C15A C14A C18A -0.2(5)
Fe1A C15A C14A C18A 58.9(3)
C16A C15A C14A Fe1A -59.1(3)
C17A C18A C14A C15A -0.2(5)
Fe1A C18A C14A C15A -59.6(3)
C17A C18A C14A Fe1A 59.3(3)
C17A Fe1A C14A C15A 81.2(3)
C13A Fe1A C14A C15A -149.5(3)
C18A Fe1A C14A C15A 119.2(4)
C12A Fe1A C14A C15A 170.1(3)
C16A Fe1A C14A C15A 37.3(3)
C9A Fe1A C14A C15A -103.9(3)
C10A Fe1A C14A C15A -62.5(4)
C17A Fe1A C14A C18A -38.0(3)
C13A Fe1A C14A C18A 91.3(3)
C12A Fe1A C14A C18A 50.9(5)
C16A Fe1A C14A C18A -81.9(3)
C9A Fe1A C14A C18A 136.9(3)
C15A Fe1A C14A C18A -119.2(4)
C10A Fe1A C14A C18A 178.3(3)
C11A C12A C13A C9A 0.8(5)
Fe1A C12A C13A C9A 60.2(3)
C11A C12A C13A Fe1A -59.4(3)
C10A C9A C13A C12A -0.5(5)
C6A C9A C13A C12A -178.5(4)
Fe1A C9A C13A C12A -60.0(3)
C10A C9A C13A Fe1A 59.5(3)
C6A C9A C13A Fe1A -118.5(4)
C17A Fe1A C13A C12A -61.6(4)
C18A Fe1A C13A C12A -102.3(3)
C9A Fe1A C13A C12A 118.2(4)
C14A Fe1A C13A C12A -146.6(3)
C11A Fe1A C13A C12A 37.2(3)
C15A Fe1A C13A C12A 176.4(4)
C10A Fe1A C13A C12A 80.2(3)
C17A Fe1A C13A C9A -179.8(3)
C18A Fe1A C13A C9A 139.5(3)
C12A Fe1A C13A C9A -118.2(4)
C14A Fe1A C13A C9A 95.2(3)
C11A Fe1A C13A C9A -81.0(3)
C15A Fe1A C13A C9A 58.3(5)
C10A Fe1A C13A C9A -37.9(3)
C28A C27A C26A C25A 0.1(5)
Fe2A C27A C26A C25A 59.5(3)
C28A C27A C26A Fe2A -59.4(3)
C20A Fe2A C26A C27A -116.9(3)
C23A Fe2A C26A C27A 165.7(5)
C24A Fe2A C26A C27A 81.3(3)
C21A Fe2A C26A C27A -74.8(3)
C22A Fe2A C26A C27A -39.8(7)
C25A Fe2A C26A C27A 118.9(4)
C28A Fe2A C26A C27A 37.6(3)
C19A Fe2A C26A C27A -160.1(3)
C20A Fe2A C26A C25A 124.2(3)
C27A Fe2A C26A C25A -118.9(4)
C23A Fe2A C26A C25A 46.7(7)
C24A Fe2A C26A C25A -37.6(3)
C21A Fe2A C26A C25A 166.3(3)
C22A Fe2A C26A C25A -158.7(5)
C28A Fe2A C26A C25A -81.4(3)
C19A Fe2A C26A C25A 81.0(3)
C13B C12B C11B C10B -0.5(5)
Fe1B C12B C11B C10B 58.2(3)
C13B C12B C11B Fe1B -58.7(3)
C9B C10B C11B C12B 0.6(5)
Fe1B C10B C11B C12B -58.9(3)
C9B C10B C11B Fe1B 59.5(3)
C10B Fe1B C11B C12B 120.1(4)
C17B Fe1B C11B C12B 160.5(5)
C9B Fe1B C11B C12B 81.8(3)
C13B Fe1B C11B C12B 37.5(3)
C16B Fe1B C11B C12B -166.8(3)
C14B Fe1B C11B C12B -83.1(3)
C15B Fe1B C11B C12B -125.1(3)
C18B Fe1B C11B C12B -49.6(6)
C17B Fe1B C11B C10B 40.4(7)
C9B Fe1B C11B C10B -38.2(3)
C13B Fe1B C11B C10B -82.6(3)
C16B Fe1B C11B C10B 73.1(4)
C14B Fe1B C11B C10B 156.8(3)
C15B Fe1B C11B C10B 114.8(3)
C18B Fe1B C11B C10B -169.7(5)
C12B Fe1B C11B C10B -120.1(4)
C28B Fe2B C26B C27B -40.1(4)
C20B Fe2B C26B C27B 81.2(4)
C23B Fe2B C26B C27B 167.7(3)
C19B Fe2B C26B C27B 125.4(4)
C24B Fe2B C26B C27B -83.9(4)
C21B Fe2B C26B C27B 43.7(6)
C22B Fe2B C26B C27B -152.6(7)
C25B Fe2B C26B C27B -120.5(5)
C28B Fe2B C26B C25B 80.3(4)
C20B Fe2B C26B C25B -158.3(3)
C23B Fe2B C26B C25B -71.8(4)
C27B Fe2B C26B C25B 120.5(5)
C19B Fe2B C26B C25B -114.1(3)
C24B Fe2B C26B C25B 36.6(3)
C21B Fe2B C26B C25B 164.1(4)
C22B Fe2B C26B C25B -32.1(9)
C26A C27A C28A C24A 0.1(5)
Fe2A C27A C28A C24A -59.4(3)
C26A C27A C28A Fe2A 59.5(3)
C20A Fe2A C28A C24A 167.9(4)
C27A Fe2A C28A C24A 118.9(4)
C23A Fe2A C28A C24A -78.5(4)
C21A Fe2A C28A C24A -160.7(3)
C22A Fe2A C28A C24A -118.8(3)
C25A Fe2A C28A C24A 37.9(3)
C19A Fe2A C28A C24A -47.8(7)
C26A Fe2A C28A C24A 81.6(3)
C20A Fe2A C28A C27A 49.0(6)
C23A Fe2A C28A C27A 162.6(3)
C24A Fe2A C28A C27A -118.9(4)
C21A Fe2A C28A C27A 80.4(3)
C22A Fe2A C28A C27A 122.3(3)
C25A Fe2A C28A C27A -81.0(3)
C19A Fe2A C28A C27A -166.7(5)
C26A Fe2A C28A C27A -37.3(3)
C27B C26B C25B C24B 0.1(6)
Fe2B C26B C25B C24B -58.7(4)
C27B C26B C25B Fe2B 58.8(4)
C28B Fe2B C25B C24B 37.9(4)
C20B Fe2B C25B C24B 169.0(4)
C23B Fe2B C25B C24B -111.3(3)
C27B Fe2B C25B C24B 83.4(4)
C19B Fe2B C25B C24B -155.0(3)
C21B Fe2B C25B C24B -35.7(9)
C26B Fe2B C25B C24B 120.2(5)
C22B Fe2B C25B C24B -69.7(4)
C28B Fe2B C25B C26B -82.3(4)
C20B Fe2B C25B C26B 48.8(6)
C23B Fe2B C25B C26B 128.5(3)
C27B Fe2B C25B C26B -36.7(3)
C19B Fe2B C25B C26B 84.8(3)
C24B Fe2B C25B C26B -120.2(5)
C21B Fe2B C25B C26B -155.9(6)
C22B Fe2B C25B C26B 170.1(3)
C10B Fe1B C17B C18B -167.0(3)
C9B Fe1B C17B C18B -125.2(3)
C13B Fe1B C17B C18B -82.8(3)
C16B Fe1B C17B C18B 119.2(5)
C14B Fe1B C17B C18B 37.8(3)
C15B Fe1B C17B C18B 81.2(4)
C11B Fe1B C17B C18B 162.2(6)
C12B Fe1B C17B C18B -50.5(6)
C10B Fe1B C17B C16B 73.8(4)
C9B Fe1B C17B C16B 115.6(3)
C13B Fe1B C17B C16B 158.0(3)
C14B Fe1B C17B C16B -81.4(4)
C15B Fe1B C17B C16B -38.0(4)
C18B Fe1B C17B C16B -119.2(5)
C11B Fe1B C17B C16B 43.0(8)
C12B Fe1B C17B C16B -169.7(5)
C6A C2A C3A N1A 145.0(4)
C1A C2A C3A N1A -32.4(6)
C7A N1A C3A C2A -171.1(4)
C4A N1A C3A C2A 64.3(6)
C26B C25B C24B C28B -0.6(6)
Fe2B C25B C24B C28B -59.3(4)
C26B C25B C24B Fe2B 58.7(3)
C28B Fe2B C24B C25B -119.0(5)
C20B Fe2B C24B C25B -162.8(6)
C23B Fe2B C24B C25B 86.1(3)
C27B Fe2B C24B C25B -80.3(4)
C19B Fe2B C24B C25B 52.3(6)
C21B Fe2B C24B C25B 168.0(3)
C26B Fe2B C24B C25B -37.1(3)
C22B Fe2B C24B C25B 128.3(3)
C20B Fe2B C24B C28B -43.8(9)
C23B Fe2B C24B C28B -154.9(3)
C27B Fe2B C24B C28B 38.7(3)
C19B Fe2B C24B C28B 171.3(4)
C21B Fe2B C24B C28B -73.0(4)
C26B Fe2B C24B C28B 81.9(4)
C22B Fe2B C24B C28B -112.7(3)
C25B Fe2B C24B C28B 119.0(5)
C16B C17B C18B C14B 0.7(6)
Fe1B C17B C18B C14B -59.0(3)
C16B C17B C18B Fe1B 59.7(4)
C10B Fe1B C18B C17B 35.9(8)
C9B Fe1B C18B C17B 72.8(3)
C13B Fe1B C18B C17B 115.8(3)
C16B Fe1B C18B C17B -38.0(3)
C14B Fe1B C18B C17B -119.6(5)
C15B Fe1B C18B C17B -82.0(3)
C11B Fe1B C18B C17B -165.8(5)
C12B Fe1B C18B C17B 158.6(3)
C10B Fe1B C18B C14B 155.5(6)
C17B Fe1B C18B C14B 119.6(5)
C9B Fe1B C18B C14B -167.7(3)
C13B Fe1B C18B C14B -124.7(3)
C16B Fe1B C18B C14B 81.6(4)
C15B Fe1B C18B C14B 37.6(3)
C11B Fe1B C18B C14B -46.2(7)
C12B Fe1B C18B C14B -81.9(4)
C27A C26A C25A C24A -0.3(5)
Fe2A C26A C25A C24A 59.2(3)
C27A C26A C25A Fe2A -59.4(3)
C20A Fe2A C25A C26A -75.5(3)
C27A Fe2A C25A C26A 37.7(3)
C23A Fe2A C25A C26A -161.7(3)
C24A Fe2A C25A C26A 119.5(4)
C21A Fe2A C25A C26A -38.2(7)
C22A Fe2A C25A C26A 161.2(4)
C28A Fe2A C25A C26A 81.7(3)
C19A Fe2A C25A C26A -118.6(3)
C20A Fe2A C25A C24A 165.0(3)
C27A Fe2A C25A C24A -81.8(3)
C23A Fe2A C25A C24A 78.8(3)
C21A Fe2A C25A C24A -157.7(5)
C22A Fe2A C25A C24A 41.7(6)
C28A Fe2A C25A C24A -37.8(3)
C19A Fe2A C25A C24A 121.9(3)
C26A Fe2A C25A C24A -119.5(4)
C8A C5A C4A N1A -145.0(4)
C1A C5A C4A N1A 31.3(6)
C7A N1A C4A C5A 172.0(5)
C3A N1A C4A C5A -64.4(6)
C22B C21B C20B C19B 0.5(5)
Fe2B C21B C20B C19B 59.7(3)
C22B C21B C20B Fe2B -59.3(3)
C23B C19B C20B C21B -0.5(5)
C8B C19B C20B C21B -179.6(5)
Fe2B C19B C20B C21B -60.0(3)
C23B C19B C20B Fe2B 59.5(3)
C8B C19B C20B Fe2B -119.6(5)
C28B Fe2B C20B C21B -71.6(4)
C23B Fe2B C20B C21B 80.5(3)
C27B Fe2B C20B C21B -114.2(3)
C19B Fe2B C20B C21B 119.1(4)
C24B Fe2B C20B C21B -37.3(9)
C26B Fe2B C20B C21B -156.2(3)
C22B Fe2B C20B C21B 36.8(3)
C25B Fe2B C20B C21B 169.3(4)
C28B Fe2B C20B C19B 169.4(3)
C23B Fe2B C20B C19B -38.6(2)
C27B Fe2B C20B C19B 126.7(3)
C24B Fe2B C20B C19B -156.3(7)
C21B Fe2B C20B C19B -119.1(4)
C26B Fe2B C20B C19B 84.7(3)
C22B Fe2B C20B C19B -82.3(3)
C25B Fe2B C20B C19B 50.3(6)
C27A C28A C24A C25A -0.3(5)
Fe2A C28A C24A C25A -59.6(3)
C27A C28A C24A Fe2A 59.3(3)
C26A C25A C24A C28A 0.3(5)
Fe2A C25A C24A C28A 59.6(3)
C26A C25A C24A Fe2A -59.3(3)
C20A Fe2A C24A C28A -163.3(6)
C27A Fe2A C24A C28A -37.9(3)
C23A Fe2A C24A C28A 120.7(3)
C21A Fe2A C24A C28A 44.0(6)
C22A Fe2A C24A C28A 78.5(3)
C25A Fe2A C24A C28A -119.0(4)
C19A Fe2A C24A C28A 162.7(3)
C26A Fe2A C24A C28A -81.5(3)
C20A Fe2A C24A C25A -44.3(8)
C27A Fe2A C24A C25A 81.1(3)
C23A Fe2A C24A C25A -120.4(3)
C21A Fe2A C24A C25A 163.0(4)
C22A Fe2A C24A C25A -162.6(3)
C28A Fe2A C24A C25A 119.0(4)
C19A Fe2A C24A C25A -78.4(3)
C26A Fe2A C24A C25A 37.4(3)
C18B C17B C16B C15B -0.4(6)
Fe1B C17B C16B C15B 59.7(4)
C18B C17B C16B Fe1B -60.1(3)
C10B Fe1B C16B C15B 117.1(4)
C17B Fe1B C16B C15B -118.7(6)
C9B Fe1B C16B C15B 159.9(4)
C13B Fe1B C16B C15B -168.9(5)
C14B Fe1B C16B C15B -37.2(4)
C18B Fe1B C16B C15B -81.4(4)
C11B Fe1B C16B C15B 76.5(5)
C12B Fe1B C16B C15B 48.0(9)
C10B Fe1B C16B C17B -124.2(3)
C9B Fe1B C16B C17B -81.4(4)
C13B Fe1B C16B C17B -50.2(7)
C14B Fe1B C16B C17B 81.5(4)
C15B Fe1B C16B C17B 118.7(6)
C18B Fe1B C16B C17B 37.3(3)
C11B Fe1B C16B C17B -164.8(3)
C12B Fe1B C16B C17B 166.8(6)
C17B C16B C15B C14B -0.1(6)
Fe1B C16B C15B C14B 59.2(4)
C17B C16B C15B Fe1B -59.3(4)
C10B Fe1B C15B C14B 160.7(3)
C17B Fe1B C15B C14B -81.5(4)
C9B Fe1B C15B C14B -163.8(4)
C13B Fe1B C15B C14B 44.3(9)
C16B Fe1B C15B C14B -119.6(5)
C18B Fe1B C15B C14B -38.1(3)
C11B Fe1B C15B C14B 117.7(3)
C12B Fe1B C15B C14B 77.0(4)
C10B Fe1B C15B C16B -79.7(4)
C17B Fe1B C15B C16B 38.1(4)
C9B Fe1B C15B C16B -44.2(7)
C13B Fe1B C15B C16B 163.9(7)
C14B Fe1B C15B C16B 119.6(5)
C18B Fe1B C15B C16B 81.5(4)
C11B Fe1B C15B C16B -122.7(4)
C12B Fe1B C15B C16B -163.5(3)
C16B C15B C14B C18B 0.6(6)
Fe1B C15B C14B C18B 59.6(3)
C16B C15B C14B Fe1B -59.0(4)
C17B C18B C14B C15B -0.8(6)
Fe1B C18B C14B C15B -59.7(4)
C17B C18B C14B Fe1B 58.9(3)
C10B Fe1B C14B C15B -42.9(6)
C17B Fe1B C14B C15B 81.8(3)
C9B Fe1B C14B C15B 155.7(6)
C13B Fe1B C14B C15B -165.3(3)
C16B Fe1B C14B C15B 37.6(3)
C18B Fe1B C14B C15B 118.9(4)
C11B Fe1B C14B C15B -80.5(4)
C12B Fe1B C14B C15B -123.3(3)
C10B Fe1B C14B C18B -161.8(4)
C17B Fe1B C14B C18B -37.1(3)
C9B Fe1B C14B C18B 36.8(8)
C13B Fe1B C14B C18B 75.8(4)
C16B Fe1B C14B C18B -81.3(3)
C15B Fe1B C14B C18B -118.9(4)
C11B Fe1B C14B C18B 160.6(3)
C12B Fe1B C14B C18B 117.9(3)
C25B C26B C27B C28B 0.4(6)
Fe2B C26B C27B C28B 59.7(4)
C25B C26B C27B Fe2B -59.3(4)
C28B Fe2B C27B C26B 116.7(5)
C20B Fe2B C27B C26B -117.0(3)
C23B Fe2B C27B C26B -42.6(11)
C19B Fe2B C27B C26B -75.2(4)
C24B Fe2B C27B C26B 79.5(4)
C21B Fe2B C27B C26B -160.0(3)
C22B Fe2B C27B C26B 164.9(4)
C25B Fe2B C27B C26B 36.8(3)
C20B Fe2B C27B C28B 126.3(4)
C23B Fe2B C27B C28B -159.3(8)
C19B Fe2B C27B C28B 168.1(3)
C24B Fe2B C27B C28B -37.2(4)
C21B Fe2B C27B C28B 83.3(4)
C26B Fe2B C27B C28B -116.7(5)
C22B Fe2B C27B C28B 48.2(7)
C25B Fe2B C27B C28B -79.9(4)
C25B C24B C28B C27B 0.8(6)
Fe2B C24B C28B C27B -59.6(4)
C25B C24B C28B Fe2B 60.4(4)
C26B C27B C28B C24B -0.7(6)
Fe2B C27B C28B C24B 60.2(4)
C26B C27B C28B Fe2B -61.0(4)
C20B Fe2B C28B C24B 166.3(3)
C23B Fe2B C28B C24B 50.6(6)
C27B Fe2B C28B C24B -119.1(5)
C19B Fe2B C28B C24B -162.9(7)
C21B Fe2B C28B C24B 125.9(3)
C26B Fe2B C28B C24B -80.8(3)
C22B Fe2B C28B C24B 83.6(4)
C25B Fe2B C28B C24B -37.2(3)
C20B Fe2B C28B C27B -74.6(4)
C23B Fe2B C28B C27B 169.7(4)
C19B Fe2B C28B C27B -43.8(10)
C24B Fe2B C28B C27B 119.1(5)
C21B Fe2B C28B C27B -115.0(4)
C26B Fe2B C28B C27B 38.3(3)
C22B Fe2B C28B C27B -157.3(3)
C25B Fe2B C28B C27B 81.9(4)
